data_8101920
loop_
_publ_author_name
'Loosli, C.'
'Liu, S.-X.'
'Neels, A.'
'Labat, G.'
'Decurtins, S.'

_publ_section_title
;
Crystal structures of tetrabutylammonium bis(phthalocyaninato)terbium(III) 
methanol solvate hydrate (1:1:3/2), [N(C~4~H~9~)~4~][Tb(C~8~H~4~N~2~)~2~] 
&#x00B7; CH~3~OH &#x00B7; 3/2 H~2~O, and tetrabutylammonium 
bis(phthalocyaninato)dysprosium(III) methanol solvate hydrate (1:1:1), 
[N(C~4~H~9~)~4~][Dy(C~8~H~4~N~2~)~2~] &#x00B7; CH~3~OH &#x00B7; H~2~O
;
_journal_issue 2
_journal_name_full 'Zeitschrift f\"ur Kristallographie - New Crystal Structures'
_journal_page_first 135
_journal_page_last 141
_journal_volume 221
_journal_year 2006
_chemical_formula_moiety '[{Dy(C32H16N8)20}(C16H36N)](CH3OH)(H2O)'
_chemical_formula_sum 'C81 H74 Dy N17 O2'
_chemical_formula_weight 1480.07
_chemical_name_systematic
; 
tetrabutylammonium bis(phthalocyaninato)dyprosium(III) methanol solvate 
tetrahydrate
;
_space_group_IT_number 33
_symmetry_cell_setting orthorhombic
_symmetry_space_group_name_Hall 'P 2c -2n'
_symmetry_space_group_name_H-M 'P n a 21'
_atom_sites_solution_hydrogens geom
_atom_sites_solution_primary direct
_atom_sites_solution_secondary difmap
_audit_creation_method SHELXL-97
_cell_angle_alpha 90.00
_cell_angle_beta 90.00
_cell_angle_gamma 90.00
_cell_formula_units_Z 4
_cell_length_a 25.2158(18)
_cell_length_b 25.0394(15)
_cell_length_c 11.4858(7)
_cell_measurement_reflns_used 13292
_cell_measurement_temperature 153(2)
_cell_measurement_theta_max 24.90
_cell_measurement_theta_min 0.14
_cell_volume 7252.0(8)
_computing_cell_refinement 'CELL (Stoe IPDS Software, 2000)'
_computing_data_collection 'EXPOSE (Stoe IPDS Software, 2000)'
_computing_data_reduction 'INTEGRATE (Stoe IPDS Software, 2000)'
_computing_molecular_graphics 'PLATON03 (Spek, 2003)'
_computing_publication_material 'SHELXL-97 (Sheldrick, 1997)'
_computing_structure_refinement 'SHELXL-97 (Sheldrick, 1997)'
_computing_structure_solution 'SHELXS-97 (Sheldrick, 1990)'
_diffrn_ambient_temperature 153(2)
_diffrn_detector_area_resol_mean 0.81\%A
_diffrn_measured_fraction_theta_full 0.987
_diffrn_measured_fraction_theta_max 0.987
_diffrn_measurement_device_type 'Stoe IPDS I'
_diffrn_measurement_method phi
_diffrn_radiation_monochromator graphite
_diffrn_radiation_source 'fine-focus sealed tube'
_diffrn_radiation_type MoK\a
_diffrn_radiation_wavelength 0.71073
_diffrn_reflns_av_R_equivalents 0.1308
_diffrn_reflns_av_sigmaI/netI 0.2431
_diffrn_reflns_limit_h_max 34
_diffrn_reflns_limit_h_min -34
_diffrn_reflns_limit_k_max 34
_diffrn_reflns_limit_k_min -31
_diffrn_reflns_limit_l_max 15
_diffrn_reflns_limit_l_min -10
_diffrn_reflns_number 45876
_diffrn_reflns_theta_full 29.28
_diffrn_reflns_theta_max 29.28
_diffrn_reflns_theta_min 1.62
_diffrn_standards_decay_% 0
_diffrn_standards_interval_count 0
_diffrn_standards_interval_time 0
_diffrn_standards_number 0
_exptl_absorpt_coefficient_mu 1.091
_exptl_absorpt_correction_T_max 0.793
_exptl_absorpt_correction_T_min 0.777
_exptl_absorpt_correction_type multi-scan
_exptl_absorpt_process_details 'MULABS (PLATON03, Spek, 2003)'
_exptl_crystal_colour red
_exptl_crystal_density_diffrn 1.356
_exptl_crystal_density_meas ?
_exptl_crystal_density_method 'not measured'
_exptl_crystal_description block
_exptl_crystal_F_000 3044
_exptl_crystal_size_max 0.30
_exptl_crystal_size_mid 0.25
_exptl_crystal_size_min 0.20
_refine_diff_density_max 0.637
_refine_diff_density_min -1.469
_refine_diff_density_rms 0.092
_refine_ls_abs_structure_details 'Flack H D (1983), Acta Cryst. A39, 876-881'
_refine_ls_abs_structure_Flack -0.024(11)
_refine_ls_extinction_method none
_refine_ls_goodness_of_fit_ref 0.734
_refine_ls_hydrogen_treatment constr
_refine_ls_matrix_type full
_refine_ls_number_parameters 786
_refine_ls_number_reflns 16326
_refine_ls_number_restraints 33
_refine_ls_restrained_S_all 0.737
_refine_ls_R_factor_all 0.1489
_refine_ls_R_factor_gt 0.0523
_refine_ls_shift/su_max 0.001
_refine_ls_shift/su_mean 0.000
_refine_ls_structure_factor_coef Fsqd
_refine_ls_weighting_details 'calc w=1/[\s^2^(Fo^2^)+(0.0143P)^2^+0.0000P] where P=(Fo^2^+2Fc^2^)/3'
_refine_ls_weighting_scheme calc
_refine_ls_wR_factor_gt 0.0737
_refine_ls_wR_factor_ref 0.0900
_reflns_number_gt 6870
_reflns_number_total 16326
_reflns_threshold_expression >2sigma(I)
_cod_data_source_file 1267-1715.cff
_cod_data_source_block cl274
_cod_depositor_comments
;
 Marking atom 'C68B' as belonging to disorder assembly A, group 2.

 Antanas Vaitkus,
 2018-09-25

The following automatic conversions were performed:

'_exptl_crystal_density_meas' value 'none' was changed to '?' - the
value is perceived as not measured.

Automatic conversion script
Id: cif_fix_values 3008 2015-01-20 13:52:24Z robertas 
;
_cod_database_code 8101920

loop_
_symmetry_equiv_pos_as_xyz
'x, y, z'
'-x, -y, z+1/2'
'-x+1/2, y+1/2, z+1/2'
'x+1/2, -y+1/2, z'

loop_
_atom_site_label
_atom_site_type_symbol
_atom_site_fract_x
_atom_site_fract_y
_atom_site_fract_z
_atom_site_U_iso_or_equiv
_atom_site_adp_type
_atom_site_occupancy
_atom_site_symmetry_multiplicity
_atom_site_Wyckoff_symbol
_atom_site_calc_flag
_atom_site_refinement_flags
_atom_site_disorder_assembly
_atom_site_disorder_group
C1 C -0.3079(4) -0.1957(6) -0.0375(9) 0.055(4) Uani 1 4 a d . . .
C2 C -0.3069(4) -0.2531(5) -0.0478(10) 0.070(4) Uani 1 4 a d . . .
C3 C -0.2542(3) -0.2695(4) -0.0302(8) 0.062(3) Uani 1 4 a d . . .
C4 C -0.2245(3) -0.2200(4) -0.0074(8) 0.043(2) Uani 1 4 a d . . .
C5 C -0.3454(4) -0.2915(5) -0.0789(9) 0.076(4) Uani 1 4 a d . . .
H5A H -0.3808 -0.2809 -0.0941 0.091 Uiso 1 4 a calc R . .
C6 C -0.3315(5) -0.3437(6) -0.0869(14) 0.079(5) Uani 1 4 a d . . .
H6A H -0.3576 -0.3698 -0.1046 0.094 Uiso 1 4 a calc R . .
C7 C -0.2790(5) -0.3592(5) -0.0691(13) 0.113(6) Uani 1 4 a d . . .
H7A H -0.2696 -0.3958 -0.0775 0.136 Uiso 1 4 a calc R . .
C8 C -0.2407(4) -0.3230(4) -0.0398(11) 0.094(4) Uani 1 4 a d . . .
H8A H -0.2053 -0.3343 -0.0262 0.113 Uiso 1 4 a calc R . .
C9 C -0.1430(3) -0.1766(4) 0.0014(8) 0.047(3) Uani 1 4 a d . . .
C10 C -0.0846(3) -0.1774(4) 0.0034(9) 0.047(3) Uani 1 4 a d . . .
C11 C -0.0686(3) -0.1258(4) -0.0130(8) 0.039(2) Uani 1 4 a d . . .
C12 C -0.1166(3) -0.0907(5) -0.0292(8) 0.037(2) Uani 1 4 a d . . .
C13 C -0.0480(3) -0.2186(4) 0.0208(9) 0.064(3) Uani 1 4 a d . . .
H13A H -0.0590 -0.2546 0.0314 0.077 Uiso 1 4 a calc R . .
C14 C 0.0043(3) -0.2046(4) 0.0217(9) 0.060(3) Uani 1 4 a d . . .
H14A H 0.0303 -0.2316 0.0324 0.072 Uiso 1 4 a calc R . .
C15 C 0.0208(3) -0.1522(4) 0.0075(9) 0.060(3) Uani 1 4 a d . . .
H15A H 0.0577 -0.1444 0.0105 0.073 Uiso 1 4 a calc R . .
C16 C -0.0147(2) -0.1109(3) -0.0109(8) 0.046(3) Uani 1 4 a d . . .
H16A H -0.0035 -0.0750 -0.0214 0.056 Uiso 1 4 a calc R . .
C17 C -0.1595(3) -0.0131(4) -0.0844(9) 0.039(3) Uani 1 4 a d . . .
C18 C -0.1566(3) 0.0396(4) -0.1372(8) 0.038(2) Uani 1 4 a d . . .
C19 C -0.2096(3) 0.0556(4) -0.1549(8) 0.037(2) Uani 1 4 a d . . .
C20 C -0.2427(3) 0.0118(4) -0.1073(7) 0.042(2) Uani 1 4 a d . . .
C21 C -0.1151(3) 0.0721(4) -0.1702(8) 0.041(2) Uani 1 4 a d . . .
H21A H -0.0793 0.0621 -0.1561 0.049 Uiso 1 4 a calc R . .
C22 C -0.1274(3) 0.1190(4) -0.2241(10) 0.055(3) Uani 1 4 a d . . .
H22A H -0.0993 0.1418 -0.2477 0.066 Uiso 1 4 a calc R . .
C23 C -0.1802(4) 0.1355(5) -0.2465(14) 0.058(4) Uani 1 4 a d . . .
H23A H -0.1874 0.1681 -0.2855 0.070 Uiso 1 4 a calc R . .
C24 C -0.2216(3) 0.1018(4) -0.2092(8) 0.050(3) Uani 1 4 a d . . .
H24A H -0.2575 0.1115 -0.2222 0.059 Uiso 1 4 a calc R . .
C25 C -0.3261(3) -0.0307(5) -0.0921(9) 0.049(3) Uani 1 4 a d . . .
C26 C -0.3837(3) -0.0320(5) -0.1085(9) 0.056(3) Uani 1 4 a d . . .
C27 C -0.3982(3) -0.0811(6) -0.0936(8) 0.062(4) Uani 1 4 a d . . .
C28 C -0.3533(4) -0.1159(6) -0.0688(9) 0.052(4) Uani 1 4 a d . . .
C29 C -0.4191(3) 0.0100(5) -0.1339(10) 0.082(4) Uani 1 4 a d . . .
H29A H -0.4080 0.0459 -0.1446 0.099 Uiso 1 4 a calc R . .
C30 C -0.4730(4) -0.0064(7) -0.1419(12) 0.106(6) Uani 1 4 a d . . .
H30A H -0.4993 0.0195 -0.1599 0.127 Uiso 1 4 a calc R . .
C31 C -0.4882(4) -0.0586(8) -0.1245(12) 0.125(7) Uani 1 4 a d . . .
H31A H -0.5246 -0.0679 -0.1313 0.150 Uiso 1 4 a calc R . .
C32 C -0.4530(3) -0.0963(7) -0.0983(9) 0.079(4) Uani 1 4 a d . . .
H32A H -0.4637 -0.1320 -0.0833 0.095 Uiso 1 4 a calc R . .
C33 C -0.2308(2) -0.1946(3) 0.2708(8) 0.035(2) Uani 1 4 a d . . .
C34 C -0.1928(3) -0.2318(4) 0.3182(7) 0.035(2) Uani 1 4 a d . . .
C35 C -0.1449(3) -0.2058(4) 0.3196(8) 0.038(2) Uani 1 4 a d . . .
C36 C -0.1529(3) -0.1538(3) 0.2698(8) 0.030(2) Uani 1 4 a d . . .
C37 C -0.1983(3) -0.2835(4) 0.3609(10) 0.055(3) Uani 1 4 a d . . .
H37A H -0.2315 -0.3014 0.3582 0.066 Uiso 1 4 a calc R . .
C38 C -0.1540(3) -0.3080(4) 0.4074(10) 0.056(3) Uani 1 4 a d . . .
H38A H -0.1570 -0.3422 0.4427 0.067 Uiso 1 4 a calc R . .
C39 C -0.1060(3) -0.2832(4) 0.4028(9) 0.058(3) Uani 1 4 a d . . .
H39A H -0.0756 -0.3022 0.4284 0.069 Uiso 1 4 a calc R . .
C40 C -0.0996(3) -0.2316(4) 0.3625(9) 0.046(3) Uani 1 4 a d . . .
H40A H -0.0660 -0.2144 0.3637 0.055 Uiso 1 4 a calc R . .
C41 C -0.1262(3) -0.0661(5) 0.2256(8) 0.034(3) Uani 1 4 a d . . .
C42 C -0.0854(3) -0.0227(4) 0.2263(8) 0.036(2) Uani 1 4 a d . . .
C43 C -0.1135(3) 0.0240(3) 0.2043(7) 0.032(2) Uani 1 4 a d . . .
C44 C -0.1689(3) 0.0086(3) 0.1884(8) 0.031(2) Uani 1 4 a d . . .
C45 C -0.0310(3) -0.0222(4) 0.2469(8) 0.046(2) Uani 1 4 a d . . .
H45A H -0.0121 -0.0542 0.2623 0.055 Uiso 1 4 a calc R . .
C46 C -0.0062(3) 0.0260(4) 0.2440(8) 0.044(2) Uani 1 4 a d . . .
H46A H 0.0310 0.0275 0.2578 0.053 Uiso 1 4 a calc R . .
C47 C -0.0333(3) 0.0728(4) 0.2215(8) 0.055(3) Uani 1 4 a d . . .
H47A H -0.0144 0.1056 0.2209 0.066 Uiso 1 4 a calc R . .
C48 C -0.0875(3) 0.0732(3) 0.1998(8) 0.042(2) Uani 1 4 a d . . .
H48A H -0.1059 0.1054 0.1828 0.051 Uiso 1 4 a calc R . .
C49 C -0.2581(3) 0.0341(3) 0.1715(6) 0.0402(19) Uani 1 4 a d . . .
C50 C -0.2998(3) 0.0765(4) 0.1776(9) 0.043(3) Uani 1 4 a d . . .
C51 C -0.3471(3) 0.0489(4) 0.1779(8) 0.048(3) Uani 1 4 a d . . .
C52 C -0.3355(3) -0.0061(4) 0.1725(8) 0.041(2) Uani 1 4 a d . . .
C53 C -0.2977(3) 0.1314(4) 0.1890(9) 0.059(3) Uani 1 4 a d . . .
H53A H -0.2649 0.1501 0.1927 0.070 Uiso 1 4 a calc R . .
C54 C -0.3455(4) 0.1575(5) 0.1948(12) 0.078(4) Uani 1 4 a d . . .
H54A H -0.3457 0.1954 0.1998 0.093 Uiso 1 4 a calc R . .
C55 C -0.3931(4) 0.1306(5) 0.1935(10) 0.074(4) Uani 1 4 a d . . .
H55A H -0.4252 0.1503 0.1979 0.089 Uiso 1 4 a calc R . .
C56 C -0.3951(3) 0.0765(4) 0.1861(10) 0.058(3) Uani 1 4 a d . . .
H56A H -0.4280 0.0580 0.1865 0.069 Uiso 1 4 a calc R . .
C57 C -0.3600(3) -0.0972(5) 0.1979(9) 0.037(3) Uani 1 4 a d . . .
C58 C -0.4021(3) -0.1353(5) 0.2205(8) 0.044(3) Uani 1 4 a d . . .
C59 C -0.3765(3) -0.1834(4) 0.2438(8) 0.039(2) Uani 1 4 a d . . .
C60 C -0.3192(3) -0.1727(4) 0.2366(8) 0.022(2) Uani 1 4 a d . . .
C61 C -0.4580(3) -0.1343(4) 0.2180(9) 0.048(3) Uani 1 4 a d . . .
H61A H -0.4769 -0.1024 0.2012 0.058 Uiso 1 4 a calc R . .
C62 C -0.4841(3) -0.1813(5) 0.2408(8) 0.056(3) Uani 1 4 a d . . .
H62A H -0.5217 -0.1815 0.2381 0.067 Uiso 1 4 a calc R . .
C63 C -0.4586(3) -0.2275(4) 0.2671(10) 0.065(3) Uani 1 4 a d . . .
H63A H -0.4787 -0.2586 0.2846 0.077 Uiso 1 4 a calc R . .
C64 C -0.4039(3) -0.2300(4) 0.2686(8) 0.051(3) Uani 1 4 a d . . .
H64A H -0.3857 -0.2623 0.2859 0.061 Uiso 1 4 a calc R . .
C65A C 0.3324(8) 0.0734(12) -0.0172(19) 0.104(3) Uani 0.523(5) 4 a d PD A 1
H65A H 0.3452 0.0541 -0.0871 0.124 Uiso 0.523(5) 4 a calc PR A 1
H65B H 0.3179 0.1083 -0.0421 0.124 Uiso 0.523(5) 4 a calc PR A 1
C65B C 0.2715(8) 0.1676(9) 0.0426(18) 0.104(3) Uani 0.477(5) 4 a d PD A 2
H65C H 0.2414 0.1910 0.0218 0.124 Uiso 0.477(5) 4 a calc PR A 2
H65D H 0.2871 0.1552 -0.0318 0.124 Uiso 0.477(5) 4 a calc PR A 2
C66A C 0.3789(5) 0.0819(9) 0.069(2) 0.104(3) Uani 0.523(5) 4 a d PD A 1
H66A H 0.3655 0.0982 0.1422 0.124 Uiso 0.523(5) 4 a calc PR A 1
H66B H 0.3955 0.0472 0.0885 0.124 Uiso 0.523(5) 4 a calc PR A 1
C66B C 0.3164(8) 0.2067(10) 0.102(2) 0.104(3) Uani 0.477(5) 4 a d PD A 2
H66C H 0.3033 0.2201 0.1783 0.124 Uiso 0.477(5) 4 a calc PR A 2
H66D H 0.3495 0.1863 0.1163 0.124 Uiso 0.477(5) 4 a calc PR A 2
C67A C 0.4170(7) 0.1165(10) 0.0162(18) 0.104(3) Uani 0.523(5) 4 a d PD A 1
H67A H 0.4198 0.1066 -0.0670 0.124 Uiso 0.523(5) 4 a calc PR A 1
H67B H 0.4030 0.1534 0.0196 0.124 Uiso 0.523(5) 4 a calc PR A 1
C67B C 0.3270(10) 0.2523(11) 0.022(2) 0.104(3) Uani 0.477(5) 4 a d PD A 2
H67C H 0.3521 0.2409 -0.0391 0.124 Uiso 0.477(5) 4 a calc PR A 2
H67D H 0.2936 0.2634 -0.0156 0.124 Uiso 0.477(5) 4 a calc PR A 2
C68A C 0.4665(6) 0.1168(8) 0.062(2) 0.104(3) Uani 0.523(5) 4 a d PD A 1
H68A H 0.4679 0.0926 0.1285 0.155 Uiso 0.523(5) 4 a calc PR A 1
H68B H 0.4755 0.1531 0.0868 0.155 Uiso 0.523(5) 4 a calc PR A 1
H68C H 0.4919 0.1050 0.0023 0.155 Uiso 0.523(5) 4 a calc PR A 1
C68B C 0.3474(7) 0.2934(9) 0.080(4) 0.104(3) Uani 0.477(5) 4 a d PD A 2
H68D H 0.3211 0.3071 0.1354 0.155 Uiso 0.477(5) 4 a calc PR A 2
H68E H 0.3571 0.3217 0.0251 0.155 Uiso 0.477(5) 4 a calc PR A 2
H68F H 0.3791 0.2817 0.1226 0.155 Uiso 0.477(5) 4 a calc PR A 2
C69A C 0.2475(6) 0.0250(8) -0.0480(16) 0.071(2) Uani 0.523(5) 4 a d PD A 1
H69A H 0.2369 0.0583 -0.0884 0.086 Uiso 0.523(5) 4 a calc PR A 1
H69B H 0.2654 0.0020 -0.1061 0.086 Uiso 0.523(5) 4 a calc PR A 1
C69B C 0.2071(7) 0.0925(10) 0.0241(17) 0.071(2) Uani 0.477(5) 4 a d PD A 2
H69C H 0.2247 0.0790 -0.0470 0.086 Uiso 0.477(5) 4 a calc PR A 2
H69D H 0.1808 0.1196 -0.0007 0.086 Uiso 0.477(5) 4 a calc PR A 2
C70A C 0.1972(6) -0.0035(9) -0.0086(19) 0.071(2) Uani 0.523(5) 4 a d PD A 1
H70A H 0.2077 -0.0255 0.0591 0.086 Uiso 0.523(5) 4 a calc PR A 1
H70B H 0.1883 -0.0289 -0.0718 0.086 Uiso 0.523(5) 4 a calc PR A 1
C70B C 0.1758(6) 0.0440(7) 0.083(3) 0.071(2) Uani 0.477(5) 4 a d PD A 2
H70C H 0.2010 0.0177 0.1161 0.086 Uiso 0.477(5) 4 a calc PR A 2
H70D H 0.1527 0.0571 0.1468 0.086 Uiso 0.477(5) 4 a calc PR A 2
C71A C 0.1434(8) 0.0234(11) 0.026(2) 0.071(2) Uani 0.523(5) 4 a d PD A 1
H71A H 0.1463 0.0430 0.1011 0.086 Uiso 0.523(5) 4 a calc PR A 1
H71B H 0.1304 0.0479 -0.0349 0.086 Uiso 0.523(5) 4 a calc PR A 1
C71B C 0.1442(10) 0.0198(14) -0.008(2) 0.071(2) Uani 0.477(5) 4 a d PD A 2
H71C H 0.1679 -0.0042 -0.0527 0.086 Uiso 0.477(5) 4 a calc PR A 2
H71D H 0.1330 0.0486 -0.0612 0.086 Uiso 0.477(5) 4 a calc PR A 2
C72A C 0.1093(8) -0.0250(9) 0.037(3) 0.071(2) Uani 0.523(5) 4 a d PD A 1
H72A H 0.1011 -0.0389 -0.0404 0.107 Uiso 0.523(5) 4 a calc PR A 1
H72B H 0.0763 -0.0156 0.0774 0.107 Uiso 0.523(5) 4 a calc PR A 1
H72C H 0.1282 -0.0524 0.0822 0.107 Uiso 0.523(5) 4 a calc PR A 1
C72B C 0.0969(8) -0.0109(11) 0.023(3) 0.071(2) Uani 0.477(5) 4 a d PD A 2
H72D H 0.1073 -0.0426 0.0672 0.107 Uiso 0.477(5) 4 a calc PR A 2
H72E H 0.0786 -0.0219 -0.0485 0.107 Uiso 0.477(5) 4 a calc PR A 2
H72F H 0.0732 0.0113 0.0699 0.107 Uiso 0.477(5) 4 a calc PR A 2
C73A C 0.2565(10) 0.0733(9) 0.1422(16) 0.097(3) Uani 0.523(5) 4 a d PD A 1
H73A H 0.2274 0.0508 0.1725 0.116 Uiso 0.523(5) 4 a calc PR A 1
H73B H 0.2810 0.0805 0.2079 0.116 Uiso 0.523(5) 4 a calc PR A 1
C73B C 0.2269(10) 0.1490(13) 0.207(2) 0.097(3) Uani 0.477(5) 4 a d PD A 2
H73C H 0.2235 0.1213 0.2681 0.116 Uiso 0.477(5) 4 a calc PR A 2
H73D H 0.2559 0.1730 0.2325 0.116 Uiso 0.477(5) 4 a calc PR A 2
C74A C 0.2329(9) 0.1266(9) 0.103(2) 0.097(3) Uani 0.523(5) 4 a d PD A 1
H74A H 0.2606 0.1525 0.0795 0.116 Uiso 0.523(5) 4 a calc PR A 1
H74B H 0.2074 0.1219 0.0378 0.116 Uiso 0.523(5) 4 a calc PR A 1
C74B C 0.1777(10) 0.1812(13) 0.213(2) 0.097(3) Uani 0.477(5) 4 a d PD A 2
H74C H 0.1823 0.2106 0.1567 0.116 Uiso 0.477(5) 4 a calc PR A 2
H74D H 0.1779 0.1980 0.2915 0.116 Uiso 0.477(5) 4 a calc PR A 2
C75A C 0.2054(10) 0.1428(12) 0.215(2) 0.097(3) Uani 0.523(5) 4 a d PD A 1
H75A H 0.1771 0.1175 0.2379 0.116 Uiso 0.523(5) 4 a calc PR A 1
H75B H 0.2307 0.1474 0.2804 0.116 Uiso 0.523(5) 4 a calc PR A 1
C75B C 0.1200(9) 0.1603(11) 0.195(2) 0.097(3) Uani 0.477(5) 4 a d PD A 2
H75C H 0.1171 0.1435 0.1171 0.116 Uiso 0.477(5) 4 a calc PR A 2
H75D H 0.1118 0.1327 0.2542 0.116 Uiso 0.477(5) 4 a calc PR A 2
C76A C 0.1837(11) 0.1947(11) 0.174(2) 0.097(3) Uani 0.523(5) 4 a d PD A 1
H76A H 0.1751 0.1920 0.0906 0.145 Uiso 0.523(5) 4 a calc PR A 1
H76B H 0.2102 0.2228 0.1853 0.145 Uiso 0.523(5) 4 a calc PR A 1
H76C H 0.1515 0.2034 0.2176 0.145 Uiso 0.523(5) 4 a calc PR A 1
C76B C 0.0801(9) 0.2062(11) 0.205(2) 0.097(3) Uani 0.477(5) 4 a d PD A 2
H76D H 0.0762 0.2164 0.2867 0.145 Uiso 0.477(5) 4 a calc PR A 2
H76E H 0.0457 0.1947 0.1740 0.145 Uiso 0.477(5) 4 a calc PR A 2
H76F H 0.0930 0.2369 0.1599 0.145 Uiso 0.477(5) 4 a calc PR A 2
C77A C 0.3071(7) -0.0107(8) 0.097(3) 0.102(4) Uani 0.523(5) 4 a d PD A 1
H77A H 0.2762 -0.0347 0.1065 0.122 Uiso 0.523(5) 4 a calc PR A 1
H77B H 0.3207 -0.0028 0.1764 0.122 Uiso 0.523(5) 4 a calc PR A 1
C77B C 0.2880(9) 0.0796(12) 0.124(2) 0.102(4) Uani 0.477(5) 4 a d PD A 2
H77C H 0.2694 0.0487 0.1591 0.122 Uiso 0.477(5) 4 a calc PR A 2
H77D H 0.3112 0.0946 0.1856 0.122 Uiso 0.477(5) 4 a calc PR A 2
C78A C 0.3533(8) -0.0434(10) 0.027(2) 0.102(4) Uani 0.523(5) 4 a d PD A 1
H78A H 0.3426 -0.0507 -0.0546 0.122 Uiso 0.523(5) 4 a calc PR A 1
H78B H 0.3873 -0.0236 0.0270 0.122 Uiso 0.523(5) 4 a calc PR A 1
C78B C 0.3253(11) 0.0573(11) 0.025(2) 0.102(4) Uani 0.477(5) 4 a d PD A 2
H78C H 0.3530 0.0844 0.0097 0.122 Uiso 0.477(5) 4 a calc PR A 2
H78D H 0.3038 0.0540 -0.0467 0.122 Uiso 0.477(5) 4 a calc PR A 2
C79A C 0.3574(6) -0.0951(9) 0.097(2) 0.102(4) Uani 0.523(5) 4 a d PD A 1
H79A H 0.3687 -0.0863 0.1776 0.122 Uiso 0.523(5) 4 a calc PR A 1
H79B H 0.3219 -0.1119 0.1017 0.122 Uiso 0.523(5) 4 a calc PR A 1
C79B C 0.3543(10) 0.0015(10) 0.047(2) 0.102(4) Uani 0.477(5) 4 a d PD A 2
H79C H 0.3598 -0.0143 -0.0313 0.122 Uiso 0.477(5) 4 a calc PR A 2
H79D H 0.3900 0.0104 0.0771 0.122 Uiso 0.477(5) 4 a calc PR A 2
C80A C 0.3952(6) -0.1337(8) 0.0469(19) 0.102(4) Uani 0.523(5) 4 a d PD A 1
H80A H 0.3834 -0.1438 -0.0313 0.153 Uiso 0.523(5) 4 a calc PR A 1
H80B H 0.3969 -0.1655 0.0964 0.153 Uiso 0.523(5) 4 a calc PR A 1
H80C H 0.4304 -0.1173 0.0422 0.153 Uiso 0.523(5) 4 a calc PR A 1
C80B C 0.3328(9) -0.0449(12) 0.126(2) 0.102(4) Uani 0.477(5) 4 a d PD A 2
H80D H 0.3456 -0.0399 0.2055 0.153 Uiso 0.477(5) 4 a calc PR A 2
H80E H 0.3455 -0.0792 0.0956 0.153 Uiso 0.477(5) 4 a calc PR A 2
H80F H 0.2940 -0.0445 0.1251 0.153 Uiso 0.477(5) 4 a calc PR A 2
C81 C 0.0080(5) 0.1289(7) -0.0395(14) 0.124(6) Uani 1 4 a d . . .
H81A H 0.0183 0.0914 -0.0292 0.186 Uiso 1 4 a calc R . .
H81B H -0.0273 0.1346 -0.0066 0.186 Uiso 1 4 a calc R . .
H81C H 0.0337 0.1519 0.0004 0.186 Uiso 1 4 a calc R . .
N1 N -0.2580(2) -0.1769(3) -0.0086(5) 0.0381(4) Uani 1 4 a d . . .
N2 N -0.1719(2) -0.2207(3) 0.0035(6) 0.0381(4) Uani 1 4 a d . . .
N3 N -0.1604(2) -0.1254(3) -0.0118(7) 0.0381(4) Uani 1 4 a d . . .
N4 N -0.1148(3) -0.0419(4) -0.0622(8) 0.0381(4) Uani 1 4 a d . . .
N5 N -0.2111(2) -0.0288(3) -0.0637(7) 0.0381(4) Uani 1 4 a d . . .
N6 N -0.2963(2) 0.0114(3) -0.1154(6) 0.0381(4) Uani 1 4 a d . . .
N7 N -0.30835(19) -0.0797(3) -0.0608(6) 0.0381(4) Uani 1 4 a d . . .
N8 N -0.3512(3) -0.1674(4) -0.0574(7) 0.0381(4) Uani 1 4 a d . . .
N9 N -0.2071(2) -0.1483(3) 0.2368(7) 0.0381(4) Uani 1 4 a d . . .
N10 N -0.1164(2) -0.1159(3) 0.2603(7) 0.0381(4) Uani 1 4 a d . . .
N11 N -0.1756(2) -0.0447(3) 0.1971(7) 0.0381(4) Uani 1 4 a d . . .
N12 N -0.2054(2) 0.0465(3) 0.1765(6) 0.0381(4) Uani 1 4 a d . . .
N13 N -0.2812(2) -0.0150(3) 0.1651(6) 0.0381(4) Uani 1 4 a d . . .
N14 N -0.3725(2) -0.0447(3) 0.1838(6) 0.0381(4) Uani 1 4 a d . . .
N15 N -0.3126(2) -0.1200(3) 0.2051(7) 0.0381(4) Uani 1 4 a d . . .
N16 N -0.2818(2) -0.2082(3) 0.2631(7) 0.0381(4) Uani 1 4 a d . . .
N17A N 0.2881(4) 0.0397(5) 0.0461(10) 0.0381(4) Uani 0.523(5) 4 a d PD A 1
N17B N 0.2480(3) 0.1198(5) 0.098(2) 0.0381(4) Uani 0.477(5) 4 a d PD A 2
O1 O 0.0073(2) 0.1418(3) -0.1629(8) 0.081(2) Uani 1 4 a d . . .
H1 H 0.0383 0.1401 -0.1896 0.098 Uiso 1 4 a calc R . .
Dy1 Dy -0.239155(9) -0.092337(14) 0.08139(6) 0.03163(8) Uani 1 4 a d . . .

loop_
_atom_site_aniso_label
_atom_site_aniso_U_11
_atom_site_aniso_U_22
_atom_site_aniso_U_33
_atom_site_aniso_U_23
_atom_site_aniso_U_13
_atom_site_aniso_U_12
C1 0.042(5) 0.100(12) 0.023(6) 0.010(7) 0.001(4) -0.022(6)
C2 0.077(7) 0.064(9) 0.070(9) -0.039(7) 0.033(6) -0.048(6)
C3 0.045(6) 0.080(8) 0.060(6) -0.032(6) 0.025(4) -0.027(5)
C4 0.037(4) 0.057(7) 0.033(6) -0.020(5) 0.006(4) -0.014(4)
C5 0.090(7) 0.091(10) 0.046(7) -0.009(8) 0.017(5) -0.057(7)
C6 0.078(9) 0.084(13) 0.074(11) -0.030(10) 0.010(7) -0.053(9)
C7 0.106(9) 0.092(10) 0.142(14) -0.083(10) 0.062(8) -0.065(8)
C8 0.070(6) 0.071(8) 0.142(12) -0.052(8) 0.043(7) -0.008(7)
C9 0.032(4) 0.056(7) 0.052(7) -0.010(6) 0.019(4) -0.021(4)
C10 0.041(4) 0.042(6) 0.058(7) -0.001(5) 0.017(4) 0.003(4)
C11 0.026(4) 0.044(6) 0.047(6) -0.001(5) 0.010(4) 0.006(4)
C12 0.027(4) 0.058(7) 0.027(6) -0.005(7) -0.004(3) 0.005(5)
C13 0.043(4) 0.045(6) 0.103(10) -0.003(6) 0.020(4) -0.002(4)
C14 0.038(4) 0.061(7) 0.082(8) 0.015(6) 0.016(4) 0.011(4)
C15 0.023(4) 0.070(8) 0.089(8) 0.026(6) 0.006(4) 0.006(4)
C16 0.025(3) 0.047(7) 0.067(7) 0.005(5) -0.001(3) 0.008(3)
C17 0.014(4) 0.059(7) 0.044(6) -0.018(6) 0.005(4) 0.019(4)
C18 0.040(4) 0.035(6) 0.039(6) 0.001(5) 0.008(4) 0.005(4)
C19 0.034(4) 0.039(6) 0.038(6) 0.004(5) -0.001(4) 0.007(4)
C20 0.037(4) 0.068(6) 0.021(4) -0.007(4) 0.001(4) 0.012(4)
C21 0.040(4) 0.039(6) 0.044(6) -0.009(5) 0.008(4) -0.002(4)
C22 0.055(5) 0.049(7) 0.060(8) -0.002(6) 0.008(5) 0.001(5)
C23 0.049(6) 0.037(7) 0.089(11) -0.006(7) 0.007(6) -0.002(5)
C24 0.041(4) 0.069(8) 0.038(5) -0.010(6) 0.000(3) 0.001(5)
C25 0.017(4) 0.089(9) 0.039(6) 0.014(6) 0.000(4) 0.001(5)
C26 0.023(4) 0.103(11) 0.041(7) 0.026(7) -0.006(4) -0.003(5)
C27 0.028(4) 0.136(13) 0.021(5) 0.015(7) -0.006(3) -0.013(6)
C28 0.055(6) 0.088(11) 0.012(6) 0.007(6) -0.013(4) -0.034(6)
C29 0.031(4) 0.151(12) 0.065(8) 0.046(8) -0.001(4) -0.002(6)
C30 0.043(6) 0.203(19) 0.071(10) 0.064(12) -0.011(6) 0.020(8)
C31 0.032(5) 0.26(2) 0.078(10) 0.048(12) -0.026(5) -0.011(8)
C32 0.041(5) 0.140(12) 0.056(7) 0.020(9) -0.020(4) -0.016(7)
C33 0.006(4) 0.042(6) 0.056(6) 0.000(5) 0.000(3) 0.000(3)
C34 0.036(4) 0.042(6) 0.027(5) -0.006(5) -0.004(3) 0.000(4)
C35 0.029(4) 0.041(6) 0.044(6) -0.008(5) -0.002(3) 0.010(4)
C36 0.026(4) 0.026(5) 0.039(6) -0.018(5) -0.002(3) -0.010(3)
C37 0.038(4) 0.047(7) 0.080(9) -0.013(6) 0.003(5) -0.002(5)
C38 0.046(5) 0.036(7) 0.085(9) 0.027(6) -0.003(5) -0.003(5)
C39 0.052(5) 0.057(8) 0.065(8) 0.024(7) -0.009(5) 0.025(5)
C40 0.040(4) 0.047(7) 0.051(7) 0.010(6) 0.001(4) 0.001(4)
C41 0.024(4) 0.061(8) 0.017(5) -0.013(6) -0.004(3) -0.001(4)
C42 0.039(4) 0.031(5) 0.038(6) -0.010(5) -0.007(4) -0.008(4)
C43 0.034(4) 0.034(5) 0.029(5) -0.002(4) -0.011(3) 0.001(4)
C44 0.020(4) 0.028(5) 0.044(6) 0.015(5) -0.005(3) 0.005(3)
C45 0.041(4) 0.053(7) 0.043(6) -0.008(5) -0.010(4) 0.002(4)
C46 0.028(4) 0.049(7) 0.055(7) -0.009(5) -0.010(4) -0.007(4)
C47 0.046(4) 0.051(7) 0.069(8) 0.013(5) -0.009(4) -0.024(4)
C48 0.050(4) 0.037(6) 0.040(6) -0.016(5) -0.006(4) -0.011(4)
C49 0.049(4) 0.042(5) 0.030(5) -0.002(4) 0.017(4) 0.011(4)
C50 0.048(4) 0.030(6) 0.050(7) 0.003(5) 0.011(4) 0.013(4)
C51 0.050(5) 0.068(8) 0.027(6) 0.008(5) 0.008(4) 0.012(5)
C52 0.026(4) 0.060(8) 0.036(6) 0.012(5) 0.004(4) 0.006(4)
C53 0.055(5) 0.072(9) 0.049(7) 0.004(6) 0.001(5) 0.010(5)
C54 0.065(7) 0.051(8) 0.118(13) 0.003(8) -0.002(7) 0.032(6)
C55 0.072(7) 0.086(10) 0.065(9) 0.015(8) 0.015(6) 0.042(7)
C56 0.042(5) 0.057(8) 0.074(8) 0.020(6) 0.014(4) 0.011(4)
C57 0.035(4) 0.046(7) 0.031(6) 0.011(6) 0.015(4) -0.014(5)
C58 0.031(4) 0.078(9) 0.023(5) 0.001(6) 0.008(3) -0.013(5)
C59 0.019(3) 0.056(7) 0.042(6) -0.010(5) 0.005(4) -0.007(4)
C60 0.025(4) 0.020(5) 0.021(5) -0.008(4) 0.009(3) 0.003(3)
C61 0.019(4) 0.073(8) 0.052(7) 0.007(6) 0.010(4) 0.001(4)
C62 0.027(4) 0.113(10) 0.028(6) 0.012(6) 0.012(4) -0.009(5)
C63 0.033(4) 0.071(8) 0.089(9) 0.013(7) -0.024(5) -0.010(5)
C64 0.035(4) 0.059(7) 0.057(7) -0.001(6) 0.013(4) 0.005(4)
C65A 0.102(5) 0.153(9) 0.056(7) 0.035(7) -0.009(5) -0.044(5)
C65B 0.102(5) 0.153(9) 0.056(7) 0.035(7) -0.009(5) -0.044(5)
C66A 0.102(5) 0.153(9) 0.056(7) 0.035(7) -0.009(5) -0.044(5)
C66B 0.102(5) 0.153(9) 0.056(7) 0.035(7) -0.009(5) -0.044(5)
C67A 0.102(5) 0.153(9) 0.056(7) 0.035(7) -0.009(5) -0.044(5)
C67B 0.102(5) 0.153(9) 0.056(7) 0.035(7) -0.009(5) -0.044(5)
C68A 0.102(5) 0.153(9) 0.056(7) 0.035(7) -0.009(5) -0.044(5)
C68B 0.102(5) 0.153(9) 0.056(7) 0.035(7) -0.009(5) -0.044(5)
C69A 0.079(5) 0.077(6) 0.059(6) 0.002(5) -0.007(4) -0.006(4)
C69B 0.079(5) 0.077(6) 0.059(6) 0.002(5) -0.007(4) -0.006(4)
C70A 0.079(5) 0.077(6) 0.059(6) 0.002(5) -0.007(4) -0.006(4)
C70B 0.079(5) 0.077(6) 0.059(6) 0.002(5) -0.007(4) -0.006(4)
C71A 0.079(5) 0.077(6) 0.059(6) 0.002(5) -0.007(4) -0.006(4)
C71B 0.079(5) 0.077(6) 0.059(6) 0.002(5) -0.007(4) -0.006(4)
C72A 0.079(5) 0.077(6) 0.059(6) 0.002(5) -0.007(4) -0.006(4)
C72B 0.079(5) 0.077(6) 0.059(6) 0.002(5) -0.007(4) -0.006(4)
C73A 0.144(8) 0.118(9) 0.028(5) -0.015(6) 0.020(6) -0.004(6)
C73B 0.144(8) 0.118(9) 0.028(5) -0.015(6) 0.020(6) -0.004(6)
C74A 0.144(8) 0.118(9) 0.028(5) -0.015(6) 0.020(6) -0.004(6)
C74B 0.144(8) 0.118(9) 0.028(5) -0.015(6) 0.020(6) -0.004(6)
C75A 0.144(8) 0.118(9) 0.028(5) -0.015(6) 0.020(6) -0.004(6)
C75B 0.144(8) 0.118(9) 0.028(5) -0.015(6) 0.020(6) -0.004(6)
C76A 0.144(8) 0.118(9) 0.028(5) -0.015(6) 0.020(6) -0.004(6)
C76B 0.144(8) 0.118(9) 0.028(5) -0.015(6) 0.020(6) -0.004(6)
C77A 0.106(6) 0.121(8) 0.078(8) -0.002(7) -0.031(5) 0.056(6)
C77B 0.106(6) 0.121(8) 0.078(8) -0.002(7) -0.031(5) 0.056(6)
C78A 0.106(6) 0.121(8) 0.078(8) -0.002(7) -0.031(5) 0.056(6)
C78B 0.106(6) 0.121(8) 0.078(8) -0.002(7) -0.031(5) 0.056(6)
C79A 0.106(6) 0.121(8) 0.078(8) -0.002(7) -0.031(5) 0.056(6)
C79B 0.106(6) 0.121(8) 0.078(8) -0.002(7) -0.031(5) 0.056(6)
C80A 0.106(6) 0.121(8) 0.078(8) -0.002(7) -0.031(5) 0.056(6)
C80B 0.106(6) 0.121(8) 0.078(8) -0.002(7) -0.031(5) 0.056(6)
C81 0.097(9) 0.153(15) 0.122(15) 0.057(12) 0.055(9) 0.005(8)
N1 0.0282(7) 0.0512(12) 0.0348(11) -0.0028(10) 0.0029(7) -0.0004(8)
N2 0.0282(7) 0.0512(12) 0.0348(11) -0.0028(10) 0.0029(7) -0.0004(8)
N3 0.0282(7) 0.0512(12) 0.0348(11) -0.0028(10) 0.0029(7) -0.0004(8)
N4 0.0282(7) 0.0512(12) 0.0348(11) -0.0028(10) 0.0029(7) -0.0004(8)
N5 0.0282(7) 0.0512(12) 0.0348(11) -0.0028(10) 0.0029(7) -0.0004(8)
N6 0.0282(7) 0.0512(12) 0.0348(11) -0.0028(10) 0.0029(7) -0.0004(8)
N7 0.0282(7) 0.0512(12) 0.0348(11) -0.0028(10) 0.0029(7) -0.0004(8)
N8 0.0282(7) 0.0512(12) 0.0348(11) -0.0028(10) 0.0029(7) -0.0004(8)
N9 0.0282(7) 0.0512(12) 0.0348(11) -0.0028(10) 0.0029(7) -0.0004(8)
N10 0.0282(7) 0.0512(12) 0.0348(11) -0.0028(10) 0.0029(7) -0.0004(8)
N11 0.0282(7) 0.0512(12) 0.0348(11) -0.0028(10) 0.0029(7) -0.0004(8)
N12 0.0282(7) 0.0512(12) 0.0348(11) -0.0028(10) 0.0029(7) -0.0004(8)
N13 0.0282(7) 0.0512(12) 0.0348(11) -0.0028(10) 0.0029(7) -0.0004(8)
N14 0.0282(7) 0.0512(12) 0.0348(11) -0.0028(10) 0.0029(7) -0.0004(8)
N15 0.0282(7) 0.0512(12) 0.0348(11) -0.0028(10) 0.0029(7) -0.0004(8)
N16 0.0282(7) 0.0512(12) 0.0348(11) -0.0028(10) 0.0029(7) -0.0004(8)
N17A 0.0282(7) 0.0512(12) 0.0348(11) -0.0028(10) 0.0029(7) -0.0004(8)
N17B 0.0282(7) 0.0512(12) 0.0348(11) -0.0028(10) 0.0029(7) -0.0004(8)
O1 0.058(4) 0.081(6) 0.105(7) -0.010(6) 0.020(4) 0.005(4)
Dy1 0.02116(9) 0.04989(18) 0.02384(13) -0.0104(4) 0.0020(4) -0.00347(18)

loop_
_atom_type_symbol
_atom_type_description
_atom_type_scat_dispersion_real
_atom_type_scat_dispersion_imag
_atom_type_scat_source
C C 0.0033 0.0016 'International Tables Vol C Tables 4.2.6.8 and 6.1.1.4'
H H 0.0000 0.0000 'International Tables Vol C Tables 4.2.6.8 and 6.1.1.4'
N N 0.0061 0.0033 'International Tables Vol C Tables 4.2.6.8 and 6.1.1.4'
O O 0.0106 0.0060 'International Tables Vol C Tables 4.2.6.8 and 6.1.1.4'
Dy Dy -0.1892 4.4098 'International Tables Vol C Tables 4.2.6.8 and 6.1.1.4'

loop_
_geom_angle_atom_site_label_1
_geom_angle_atom_site_label_2
_geom_angle_atom_site_label_3
_geom_angle
_geom_angle_site_symmetry_1
_geom_angle_site_symmetry_3
_geom_angle_publ_flag
N8 C1 N1 127.6(12) . . ?
N8 C1 C2 122.4(10) . . ?
N1 C1 C2 110.0(10) . . ?
C3 C2 C5 119.0(11) . . ?
C3 C2 C1 107.3(8) . . ?
C5 C2 C1 133.5(12) . . ?
C8 C3 C2 120.2(9) . . ?
C8 C3 C4 134.7(9) . . ?
C2 C3 C4 105.0(9) . . ?
N2 C4 N1 128.6(8) . . ?
N2 C4 C3 120.9(8) . . ?
N1 C4 C3 110.3(6) . . ?
C6 C5 C2 119.8(12) . . ?
C6 C5 H5A 120.1 . . ?
C2 C5 H5A 120.1 . . ?
C5 C6 C7 120.2(11) . . ?
C5 C6 H6A 119.9 . . ?
C7 C6 H6A 119.9 . . ?
C8 C7 C6 121.4(12) . . ?
C8 C7 H7A 119.3 . . ?
C6 C7 H7A 119.3 . . ?
C7 C8 C3 119.2(11) . . ?
C7 C8 H8A 120.4 . . ?
C3 C8 H8A 120.4 . . ?
N2 C9 N3 127.6(7) . . ?
N2 C9 C10 122.5(8) . . ?
N3 C9 C10 109.7(7) . . ?
C11 C10 C13 121.5(7) . . ?
C11 C10 C9 106.2(8) . . ?
C13 C10 C9 132.3(9) . . ?
C10 C11 C16 122.1(7) . . ?
C10 C11 C12 109.3(7) . . ?
C16 C11 C12 128.5(9) . . ?
N4 C12 N3 130.7(8) . . ?
N4 C12 C11 124.3(8) . . ?
N3 C12 C11 104.6(9) . . ?
C14 C13 C10 116.7(9) . . ?
C14 C13 H13A 121.7 . . ?
C10 C13 H13A 121.7 . . ?
C13 C14 C15 122.3(8) . . ?
C13 C14 H14A 118.9 . . ?
C15 C14 H14A 118.9 . . ?
C16 C15 C14 122.0(7) . . ?
C16 C15 H15A 119.0 . . ?
C14 C15 H15A 119.0 . . ?
C15 C16 C11 115.4(8) . . ?
C15 C16 H16A 122.3 . . ?
C11 C16 H16A 122.3 . . ?
N4 C17 N5 126.6(10) . . ?
N4 C17 C18 121.1(8) . . ?
N5 C17 C18 112.2(7) . . ?
C21 C18 C19 120.9(9) . . ?
C21 C18 C17 133.5(7) . . ?
C19 C18 C17 105.6(7) . . ?
C24 C19 C18 121.5(8) . . ?
C24 C19 C20 132.9(7) . . ?
C18 C19 C20 105.6(7) . . ?
N6 C20 N5 126.4(8) . . ?
N6 C20 C19 122.7(8) . . ?
N5 C20 C19 110.7(6) . . ?
C22 C21 C18 117.3(8) . . ?
C22 C21 H21A 121.3 . . ?
C18 C21 H21A 121.3 . . ?
C21 C22 C23 123.2(10) . . ?
C21 C22 H22A 118.4 . . ?
C23 C22 H22A 118.4 . . ?
C24 C23 C22 117.8(11) . . ?
C24 C23 H23A 121.1 . . ?
C22 C23 H23A 121.1 . . ?
C19 C24 C23 119.3(8) . . ?
C19 C24 H24A 120.4 . . ?
C23 C24 H24A 120.4 . . ?
N6 C25 N7 126.0(7) . . ?
N6 C25 C26 123.7(10) . . ?
N7 C25 C26 110.0(9) . . ?
C27 C26 C29 123.8(9) . . ?
C27 C26 C25 106.5(10) . . ?
C29 C26 C25 129.7(11) . . ?
C26 C27 C32 121.3(12) . . ?
C26 C27 C28 112.0(8) . . ?
C32 C27 C28 126.6(13) . . ?
N8 C28 N7 125.6(10) . . ?
N8 C28 C27 130.2(10) . . ?
N7 C28 C27 104.2(10) . . ?
C26 C29 C30 113.9(12) . . ?
C26 C29 H29A 123.1 . . ?
C30 C29 H29A 123.1 . . ?
C31 C30 C29 122.0(12) . . ?
C31 C30 H30A 119.0 . . ?
C29 C30 H30A 119.0 . . ?
C32 C31 C30 121.4(11) . . ?
C32 C31 H31A 119.3 . . ?
C30 C31 H31A 119.3 . . ?
C31 C32 C27 117.5(14) . . ?
C31 C32 H32A 121.2 . . ?
C27 C32 H32A 121.2 . . ?
N16 C33 N9 128.4(7) . . ?
N16 C33 C34 120.0(8) . . ?
N9 C33 C34 111.5(6) . . ?
C35 C34 C37 121.6(7) . . ?
C35 C34 C33 106.4(8) . . ?
C37 C34 C33 131.9(7) . . ?
C34 C35 C40 120.2(9) . . ?
C34 C35 C36 107.5(6) . . ?
C40 C35 C36 132.2(7) . . ?
N10 C36 N9 125.1(8) . . ?
N10 C36 C35 125.7(7) . . ?
N9 C36 C35 109.2(6) . . ?
C38 C37 C34 118.0(8) . . ?
C38 C37 H37A 121.0 . . ?
C34 C37 H37A 121.0 . . ?
C39 C38 C37 120.0(10) . . ?
C39 C38 H38A 120.0 . . ?
C37 C38 H38A 120.0 . . ?
C38 C39 C40 123.0(8) . . ?
C38 C39 H39A 118.5 . . ?
C40 C39 H39A 118.5 . . ?
C39 C40 C35 116.9(8) . . ?
C39 C40 H40A 121.6 . . ?
C35 C40 H40A 121.6 . . ?
N10 C41 N11 126.5(8) . . ?
N10 C41 C42 123.4(7) . . ?
N11 C41 C42 109.7(9) . . ?
C43 C42 C45 121.6(8) . . ?
C43 C42 C41 105.1(7) . . ?
C45 C42 C41 133.3(8) . . ?
C42 C43 C48 120.7(7) . . ?
C42 C43 C44 106.7(7) . . ?
C48 C43 C44 132.6(7) . . ?
N12 C44 N11 128.8(7) . . ?
N12 C44 C43 119.1(7) . . ?
N11 C44 C43 111.9(7) . . ?
C46 C45 C42 117.3(8) . . ?
C46 C45 H45A 121.3 . . ?
C42 C45 H45A 121.3 . . ?
C45 C46 C47 121.9(7) . . ?
C45 C46 H46A 119.0 . . ?
C47 C46 H46A 119.0 . . ?
C46 C47 C48 121.8(8) . . ?
C46 C47 H47A 119.1 . . ?
C48 C47 H47A 119.1 . . ?
C47 C48 C43 116.6(8) . . ?
C47 C48 H48A 121.7 . . ?
C43 C48 H48A 121.7 . . ?
N13 C49 N12 128.5(7) . . ?
N13 C49 C50 110.1(7) . . ?
N12 C49 C50 121.4(8) . . ?
C51 C50 C53 122.2(8) . . ?
C51 C50 C49 104.6(8) . . ?
C53 C50 C49 133.1(9) . . ?
C50 C51 C56 120.1(10) . . ?
C50 C51 C52 108.1(7) . . ?
C56 C51 C52 131.8(9) . . ?
N14 C52 N13 124.7(9) . . ?
N14 C52 C51 123.6(7) . . ?
N13 C52 C51 111.4(8) . . ?
C54 C53 C50 116.4(10) . . ?
C54 C53 H53A 121.8 . . ?
C50 C53 H53A 121.8 . . ?
C53 C54 C55 122.2(11) . . ?
C53 C54 H54A 118.9 . . ?
C55 C54 H54A 118.9 . . ?
C56 C55 C54 121.3(9) . . ?
C56 C55 H55A 119.3 . . ?
C54 C55 H55A 119.3 . . ?
C55 C56 C51 117.8(9) . . ?
C55 C56 H56A 121.1 . . ?
C51 C56 H56A 121.1 . . ?
N15 C57 N14 129.2(8) . . ?
N15 C57 C58 111.3(10) . . ?
N14 C57 C58 119.1(8) . . ?
C59 C58 C61 118.8(9) . . ?
C59 C58 C57 105.3(7) . . ?
C61 C58 C57 135.8(10) . . ?
C64 C59 C58 122.5(7) . . ?
C64 C59 C60 130.8(9) . . ?
C58 C59 C60 106.7(8) . . ?
N16 C60 N15 127.7(7) . . ?
N16 C60 C59 124.2(8) . . ?
N15 C60 C59 108.0(7) . . ?
C62 C61 C58 117.4(9) . . ?
C62 C61 H61A 121.3 . . ?
C58 C61 H61A 121.3 . . ?
C63 C62 C61 123.2(8) . . ?
C63 C62 H62A 118.4 . . ?
C61 C62 H62A 118.4 . . ?
C62 C63 C64 120.8(9) . . ?
C62 C63 H63A 119.6 . . ?
C64 C63 H63A 119.6 . . ?
C63 C64 C59 117.2(9) . . ?
C63 C64 H64A 121.4 . . ?
C59 C64 H64A 121.4 . . ?
C66A C65A N17A 108.3(15) . . ?
C66A C65A H65A 110.0 . . ?
N17A C65A H65A 110.0 . . ?
C66A C65A H65B 110.0 . . ?
N17A C65A H65B 110.0 . . ?
H65A C65A H65B 108.4 . . ?
N17B C65B C66B 125.4(17) . . ?
N17B C65B H65C 106.0 . . ?
C66B C65B H65C 106.0 . . ?
N17B C65B H65D 106.0 . . ?
C66B C65B H65D 106.0 . . ?
H65C C65B H65D 106.3 . . ?
C67A C66A C65A 108.6(19) . . ?
C67A C66A H66A 110.0 . . ?
C65A C66A H66A 110.0 . . ?
C67A C66A H66B 110.0 . . ?
C65A C66A H66B 110.0 . . ?
H66A C66A H66B 108.3 . . ?
C67B C66B C65B 108.8(18) . . ?
C67B C66B H66C 109.9 . . ?
C65B C66B H66C 109.9 . . ?
C67B C66B H66D 109.9 . . ?
C65B C66B H66D 109.9 . . ?
H66C C66B H66D 108.3 . . ?
C68A C67A C66A 117.4(18) . . ?
C68A C67A H67A 108.0 . . ?
C66A C67A H67A 108.0 . . ?
C68A C67A H67B 108.0 . . ?
C66A C67A H67B 108.0 . . ?
H67A C67A H67B 107.2 . . ?
C68B C67B C66B 111(2) . . ?
C68B C67B H67C 109.5 . . ?
C66B C67B H67C 109.5 . . ?
C68B C67B H67D 109.5 . . ?
C66B C67B H67D 109.5 . . ?
H67C C67B H67D 108.1 . . ?
C67A C68A H68A 109.5 . . ?
C67A C68A H68B 109.5 . . ?
H68A C68A H68B 109.5 . . ?
C67A C68A H68C 109.5 . . ?
H68A C68A H68C 109.5 . . ?
H68B C68A H68C 109.5 . . ?
C67B C68B H68D 109.5 . . ?
C67B C68B H68E 109.5 . . ?
H68D C68B H68E 109.5 . . ?
C67B C68B H68F 109.5 . . ?
H68D C68B H68F 109.5 . . ?
H68E C68B H68F 109.5 . . ?
C70A C69A N17A 117.3(15) . . ?
C70A C69A H69A 108.0 . . ?
N17A C69A H69A 108.0 . . ?
C70A C69A H69B 108.0 . . ?
N17A C69A H69B 108.0 . . ?
H69A C69A H69B 107.2 . . ?
N17B C69B C70B 116.5(16) . . ?
N17B C69B H69C 108.2 . . ?
C70B C69B H69C 108.2 . . ?
N17B C69B H69D 108.2 . . ?
C70B C69B H69D 108.2 . . ?
H69C C69B H69D 107.3 . . ?
C69A C70A C71A 126.5(18) . . ?
C69A C70A H70A 105.7 . . ?
C71A C70A H70A 105.7 . . ?
C69A C70A H70B 105.7 . . ?
C71A C70A H70B 105.7 . . ?
H70A C70A H70B 106.1 . . ?
C71B C70B C69B 106(2) . . ?
C71B C70B H70C 110.5 . . ?
C69B C70B H70C 110.5 . . ?
C71B C70B H70D 110.5 . . ?
C69B C70B H70D 110.5 . . ?
H70C C70B H70D 108.6 . . ?
C72A C71A C70A 100(2) . . ?
C72A C71A H71A 111.8 . . ?
C70A C71A H71A 111.8 . . ?
C72A C71A H71B 111.8 . . ?
C70A C71A H71B 111.8 . . ?
H71A C71A H71B 109.5 . . ?
C70B C71B C72B 120(2) . . ?
C70B C71B H71C 107.4 . . ?
C72B C71B H71C 107.4 . . ?
C70B C71B H71D 107.4 . . ?
C72B C71B H71D 107.4 . . ?
H71C C71B H71D 106.9 . . ?
C71A C72A H72A 109.5 . . ?
C71A C72A H72B 109.5 . . ?
H72A C72A H72B 109.5 . . ?
C71A C72A H72C 109.5 . . ?
H72A C72A H72C 109.5 . . ?
H72B C72A H72C 109.5 . . ?
C71B C72B H72D 109.5 . . ?
C71B C72B H72E 109.5 . . ?
H72D C72B H72E 109.5 . . ?
C71B C72B H72F 109.5 . . ?
H72D C72B H72F 109.5 . . ?
H72E C72B H72F 109.5 . . ?
C74A C73A N17A 116.6(16) . . ?
C74A C73A H73A 108.2 . . ?
N17A C73A H73A 108.2 . . ?
C74A C73A H73B 108.2 . . ?
N17A C73A H73B 108.2 . . ?
H73A C73A H73B 107.3 . . ?
C74B C73B N17B 126(2) . . ?
C74B C73B H73C 105.9 . . ?
N17B C73B H73C 105.9 . . ?
C74B C73B H73D 105.9 . . ?
N17B C73B H73D 105.9 . . ?
H73C C73B H73D 106.2 . . ?
C75A C74A C73A 99.0(19) . . ?
C75A C74A H74A 112.0 . . ?
C73A C74A H74A 112.0 . . ?
C75A C74A H74B 112.0 . . ?
C73A C74A H74B 112.0 . . ?
H74A C74A H74B 109.6 . . ?
C73B C74B C75B 126(3) . . ?
C73B C74B H74C 105.8 . . ?
C75B C74B H74C 105.8 . . ?
C73B C74B H74D 105.8 . . ?
C75B C74B H74D 105.8 . . ?
H74C C74B H74D 106.2 . . ?
C76A C75A C74A 97(2) . . ?
C76A C75A H75A 112.3 . . ?
C74A C75A H75A 112.3 . . ?
C76A C75A H75B 112.3 . . ?
C74A C75A H75B 112.3 . . ?
H75A C75A H75B 109.9 . . ?
C76B C75B C74B 110(2) . . ?
C76B C75B H75C 109.6 . . ?
C74B C75B H75C 109.6 . . ?
C76B C75B H75D 109.6 . . ?
C74B C75B H75D 109.6 . . ?
H75C C75B H75D 108.1 . . ?
C75A C76A H76A 109.5 . . ?
C75A C76A H76B 109.5 . . ?
H76A C76A H76B 109.5 . . ?
C75A C76A H76C 109.5 . . ?
H76A C76A H76C 109.5 . . ?
H76B C76A H76C 109.5 . . ?
C75B C76B H76D 109.5 . . ?
C75B C76B H76E 109.5 . . ?
H76D C76B H76E 109.5 . . ?
C75B C76B H76F 109.5 . . ?
H76D C76B H76F 109.5 . . ?
H76E C76B H76F 109.5 . . ?
N17A C77A C78A 118(2) . . ?
N17A C77A H77A 107.9 . . ?
C78A C77A H77A 107.9 . . ?
N17A C77A H77B 107.9 . . ?
C78A C77A H77B 107.9 . . ?
H77A C77A H77B 107.2 . . ?
N17B C77B C78B 120.3(18) . . ?
N17B C77B H77C 107.2 . . ?
C78B C77B H77C 107.2 . . ?
N17B C77B H77D 107.2 . . ?
C78B C77B H77D 107.2 . . ?
H77C C77B H77D 106.9 . . ?
C79A C78A C77A 102.1(17) . . ?
C79A C78A H78A 111.3 . . ?
C77A C78A H78A 111.3 . . ?
C79A C78A H78B 111.3 . . ?
C77A C78A H78B 111.3 . . ?
H78A C78A H78B 109.2 . . ?
C77B C78B C79B 118(2) . . ?
C77B C78B H78C 107.8 . . ?
C79B C78B H78C 107.8 . . ?
C77B C78B H78D 107.8 . . ?
C79B C78B H78D 107.8 . . ?
H78C C78B H78D 107.1 . . ?
C80A C79A C78A 113(2) . . ?
C80A C79A H79A 109.0 . . ?
C78A C79A H79A 109.0 . . ?
C80A C79A H79B 109.0 . . ?
C78A C79A H79B 109.0 . . ?
H79A C79A H79B 107.8 . . ?
C80B C79B C78B 125(2) . . ?
C80B C79B H79C 106.0 . . ?
C78B C79B H79C 106.0 . . ?
C80B C79B H79D 106.0 . . ?
C78B C79B H79D 106.0 . . ?
H79C C79B H79D 106.3 . . ?
C79A C80A H80A 109.5 . . ?
C79A C80A H80B 109.5 . . ?
H80A C80A H80B 109.5 . . ?
C79A C80A H80C 109.5 . . ?
H80A C80A H80C 109.5 . . ?
H80B C80A H80C 109.5 . . ?
C79B C80B H80D 109.5 . . ?
C79B C80B H80E 109.5 . . ?
H80D C80B H80E 109.5 . . ?
C79B C80B H80F 109.5 . . ?
H80D C80B H80F 109.5 . . ?
H80E C80B H80F 109.5 . . ?
O1 C81 H81A 109.5 . . ?
O1 C81 H81B 109.5 . . ?
H81A C81 H81B 109.5 . . ?
O1 C81 H81C 109.5 . . ?
H81A C81 H81C 109.5 . . ?
H81B C81 H81C 109.5 . . ?
C4 N1 C1 107.2(8) . . ?
C4 N1 Dy1 124.6(5) . . ?
C1 N1 Dy1 125.6(7) . . ?
C9 N2 C4 122.4(8) . . ?
C9 N3 C12 109.9(7) . . ?
C9 N3 Dy1 122.6(5) . . ?
C12 N3 Dy1 119.7(6) . . ?
C12 N4 C17 122.2(8) . . ?
C17 N5 C20 105.7(7) . . ?
C17 N5 Dy1 125.7(6) . . ?
C20 N5 Dy1 124.5(5) . . ?
C25 N6 C20 124.0(8) . . ?
C25 N7 C28 106.9(7) . . ?
C25 N7 Dy1 122.5(6) . . ?
C28 N7 Dy1 121.7(6) . . ?
C28 N8 C1 125.7(10) . . ?
C33 N9 C36 105.2(6) . . ?
C33 N9 Dy1 124.1(5) . . ?
C36 N9 Dy1 125.1(5) . . ?
C36 N10 C41 124.4(7) . . ?
C44 N11 C41 106.5(7) . . ?
C44 N11 Dy1 122.3(6) . . ?
C41 N11 Dy1 122.4(6) . . ?
C44 N12 C49 121.0(7) . . ?
C49 N13 C52 105.7(7) . . ?
C49 N13 Dy1 124.0(4) . . ?
C52 N13 Dy1 126.1(6) . . ?
C52 N14 C57 122.9(7) . . ?
C57 N15 C60 108.6(7) . . ?
C57 N15 Dy1 121.7(6) . . ?
C60 N15 Dy1 121.2(5) . . ?
C33 N16 C60 121.9(8) . . ?
C77A N17A C69A 107.1(15) . . ?
C77A N17A C65A 114.3(16) . . ?
C69A N17A C65A 106.0(12) . . ?
C77A N17A C73A 109.7(15) . . ?
C69A N17A C73A 106.3(12) . . ?
C65A N17A C73A 112.9(17) . . ?
C77B N17B C65B 111.7(15) . . ?
C77B N17B C69B 106.3(17) . . ?
C65B N17B C69B 113.8(18) . . ?
C77B N17B C73B 113.2(19) . . ?
C65B N17B C73B 95.9(17) . . ?
C69B N17B C73B 115.9(15) . . ?
C81 O1 H1 109.5 . . ?
N11 Dy1 N3 82.3(2) . . ?
N11 Dy1 N1 143.9(2) . . ?
N3 Dy1 N1 70.6(2) . . ?
N11 Dy1 N13 70.9(2) . . ?
N3 Dy1 N13 145.0(2) . . ?
N1 Dy1 N13 142.5(2) . . ?
N11 Dy1 N9 69.8(2) . . ?
N3 Dy1 N9 81.5(2) . . ?
N1 Dy1 N9 82.7(2) . . ?
N13 Dy1 N9 108.6(2) . . ?
N11 Dy1 N5 81.9(2) . . ?
N3 Dy1 N5 71.1(2) . . ?
N1 Dy1 N5 110.0(2) . . ?
N13 Dy1 N5 82.8(2) . . ?
N9 Dy1 N5 142.92(18) . . ?
N11 Dy1 N7 142.5(3) . . ?
N3 Dy1 N7 109.9(2) . . ?
N1 Dy1 N7 71.4(2) . . ?
N13 Dy1 N7 81.2(2) . . ?
N9 Dy1 N7 145.2(2) . . ?
N5 Dy1 N7 70.0(2) . . ?
N11 Dy1 N15 109.0(2) . . ?
N3 Dy1 N15 142.2(2) . . ?
N1 Dy1 N15 81.4(2) . . ?
N13 Dy1 N15 70.2(2) . . ?
N9 Dy1 N15 70.0(2) . . ?
N5 Dy1 N15 144.5(2) . . ?
N7 Dy1 N15 83.25(19) . . ?

loop_
_geom_bond_atom_site_label_1
_geom_bond_atom_site_label_2
_geom_bond_distance
_geom_bond_site_symmetry_2
_geom_bond_publ_flag
C1 N8 1.321(13) . ?
C1 N1 1.385(10) . ?
C1 C2 1.441(16) . ?
C2 C3 1.407(13) . ?
C2 C5 1.413(13) . ?
C3 C8 1.385(12) . ?
C3 C4 1.472(12) . ?
C4 N2 1.331(8) . ?
C4 N1 1.371(10) . ?
C5 C6 1.355(17) . ?
C5 H5A 0.9500 . ?
C6 C7 1.396(17) . ?
C6 H6A 0.9500 . ?
C7 C8 1.366(13) . ?
C7 H7A 0.9500 . ?
C8 H8A 0.9500 . ?
C9 N2 1.323(10) . ?
C9 N3 1.363(11) . ?
C9 C10 1.474(10) . ?
C10 C11 1.368(12) . ?
C10 C13 1.398(11) . ?
C11 C16 1.409(9) . ?
C11 C12 1.506(12) . ?
C12 N4 1.280(14) . ?
C12 N3 1.418(12) . ?
C13 C14 1.364(10) . ?
C13 H13A 0.9500 . ?
C14 C15 1.385(12) . ?
C14 H14A 0.9500 . ?
C15 C16 1.385(11) . ?
C15 H15A 0.9500 . ?
C16 H16A 0.9500 . ?
C17 N4 1.363(11) . ?
C17 N5 1.380(9) . ?
C17 C18 1.455(13) . ?
C18 C21 1.378(11) . ?
C18 C19 1.412(9) . ?
C19 C24 1.348(13) . ?
C19 C20 1.483(11) . ?
C20 N6 1.354(9) . ?
C20 N5 1.384(10) . ?
C21 C22 1.364(11) . ?
C21 H21A 0.9500 . ?
C22 C23 1.416(13) . ?
C22 H22A 0.9500 . ?
C23 C24 1.408(13) . ?
C23 H23A 0.9500 . ?
C24 H24A 0.9500 . ?
C25 N6 1.322(12) . ?
C25 N7 1.355(12) . ?
C25 C26 1.466(10) . ?
C26 C27 1.294(16) . ?
C26 C29 1.408(14) . ?
C27 C32 1.434(11) . ?
C27 C28 1.459(16) . ?
C28 N8 1.297(14) . ?
C28 N7 1.452(12) . ?
C29 C30 1.421(13) . ?
C29 H29A 0.9500 . ?
C30 C31 1.378(19) . ?
C30 H30A 0.9500 . ?
C31 C32 1.330(18) . ?
C31 H31A 0.9500 . ?
C32 H32A 0.9500 . ?
C33 N16 1.332(8) . ?
C33 N9 1.364(9) . ?
C33 C34 1.442(11) . ?
C34 C35 1.374(10) . ?
C34 C37 1.390(13) . ?
C35 C40 1.402(10) . ?
C35 C36 1.438(12) . ?
C36 N10 1.327(10) . ?
C36 N9 1.425(8) . ?
C37 C38 1.383(12) . ?
C37 H37A 0.9500 . ?
C38 C39 1.362(12) . ?
C38 H38A 0.9500 . ?
C39 C40 1.381(13) . ?
C39 H39A 0.9500 . ?
C40 H40A 0.9500 . ?
C41 N10 1.332(12) . ?
C41 N11 1.396(10) . ?
C41 C42 1.496(12) . ?
C42 C43 1.390(11) . ?
C42 C45 1.391(9) . ?
C43 C48 1.397(11) . ?
C43 C44 1.461(9) . ?
C44 N12 1.329(10) . ?
C44 N11 1.350(10) . ?
C45 C46 1.360(11) . ?
C45 H45A 0.9500 . ?
C46 C47 1.382(11) . ?
C46 H46A 0.9500 . ?
C47 C48 1.389(9) . ?
C47 H47A 0.9500 . ?
C48 H48A 0.9500 . ?
C49 N13 1.364(10) . ?
C49 N12 1.367(9) . ?
C49 C50 1.496(10) . ?
C50 C51 1.379(12) . ?
C50 C53 1.381(13) . ?
C51 C56 1.396(11) . ?
C51 C52 1.407(13) . ?
C52 N14 1.351(11) . ?
C52 N13 1.390(8) . ?
C53 C54 1.372(12) . ?
C53 H53A 0.9500 . ?
C54 C55 1.376(14) . ?
C54 H54A 0.9500 . ?
C55 C56 1.361(14) . ?
C55 H55A 0.9500 . ?
C56 H56A 0.9500 . ?
C57 N15 1.328(11) . ?
C57 N14 1.360(13) . ?
C57 C58 1.451(13) . ?
C58 C59 1.393(13) . ?
C58 C61 1.411(10) . ?
C59 C64 1.384(12) . ?
C59 C60 1.471(10) . ?
C60 N16 1.332(10) . ?
C60 N15 1.378(11) . ?
C61 C62 1.372(14) . ?
C61 H61A 0.9500 . ?
C62 C63 1.357(13) . ?
C62 H62A 0.9500 . ?
C63 C64 1.383(9) . ?
C63 H63A 0.9500 . ?
C64 H64A 0.9500 . ?
C65A C66A 1.55(2) . ?
C65A N17A 1.578(19) . ?
C65A H65A 0.9900 . ?
C65A H65B 0.9900 . ?
C65B N17B 1.48(2) . ?
C65B C66B 1.65(2) . ?
C65B H65C 0.9900 . ?
C65B H65D 0.9900 . ?
C66A C67A 1.429(19) . ?
C66A H66A 0.9900 . ?
C66A H66B 0.9900 . ?
C66B C67B 1.49(2) . ?
C66B H66C 0.9900 . ?
C66B H66D 0.9900 . ?
C67A C68A 1.352(17) . ?
C67A H67A 0.9900 . ?
C67A H67B 0.9900 . ?
C67B C68B 1.33(2) . ?
C67B H67C 0.9900 . ?
C67B H67D 0.9900 . ?
C68A H68A 0.9800 . ?
C68A H68B 0.9800 . ?
C68A H68C 0.9800 . ?
C68B H68D 0.9800 . ?
C68B H68E 0.9800 . ?
C68B H68F 0.9800 . ?
C69A C70A 1.525(19) . ?
C69A N17A 1.533(17) . ?
C69A H69A 0.9900 . ?
C69A H69B 0.9900 . ?
C69B N17B 1.50(2) . ?
C69B C70B 1.60(2) . ?
C69B H69C 0.9900 . ?
C69B H69D 0.9900 . ?
C70A C71A 1.57(2) . ?
C70A H70A 0.9900 . ?
C70A H70B 0.9900 . ?
C70B C71B 1.45(3) . ?
C70B H70C 0.9900 . ?
C70B H70D 0.9900 . ?
C71A C72A 1.49(2) . ?
C71A H71A 0.9900 . ?
C71A H71B 0.9900 . ?
C71B C72B 1.46(2) . ?
C71B H71C 0.9900 . ?
C71B H71D 0.9900 . ?
C72A H72A 0.9800 . ?
C72A H72B 0.9800 . ?
C72A H72C 0.9800 . ?
C72B H72D 0.9800 . ?
C72B H72E 0.9800 . ?
C72B H72F 0.9800 . ?
C73A C74A 1.53(2) . ?
C73A N17A 1.600(18) . ?
C73A H73A 0.9900 . ?
C73A H73B 0.9900 . ?
C73B C74B 1.48(2) . ?
C73B N17B 1.55(2) . ?
C73B H73C 0.9900 . ?
C73B H73D 0.9900 . ?
C74A C75A 1.52(2) . ?
C74A H74A 0.9900 . ?
C74A H74B 0.9900 . ?
C74B C75B 1.56(2) . ?
C74B H74C 0.9900 . ?
C74B H74D 0.9900 . ?
C75A C76A 1.49(2) . ?
C75A H75A 0.9900 . ?
C75A H75B 0.9900 . ?
C75B C76B 1.53(2) . ?
C75B H75C 0.9900 . ?
C75B H75D 0.9900 . ?
C76A H76A 0.9800 . ?
C76A H76B 0.9800 . ?
C76A H76C 0.9800 . ?
C76B H76D 0.9800 . ?
C76B H76E 0.9800 . ?
C76B H76F 0.9800 . ?
C77A N17A 1.472(19) . ?
C77A C78A 1.64(2) . ?
C77A H77A 0.9900 . ?
C77A H77B 0.9900 . ?
C77B N17B 1.458(19) . ?
C77B C78B 1.58(2) . ?
C77B H77C 0.9900 . ?
C77B H77D 0.9900 . ?
C78A C79A 1.53(2) . ?
C78A H78A 0.9900 . ?
C78A H78B 0.9900 . ?
C78B C79B 1.60(2) . ?
C78B H78C 0.9900 . ?
C78B H78D 0.9900 . ?
C79A C80A 1.48(2) . ?
C79A H79A 0.9900 . ?
C79A H79B 0.9900 . ?
C79B C80B 1.57(2) . ?
C79B H79C 0.9900 . ?
C79B H79D 0.9900 . ?
C80A H80A 0.9800 . ?
C80A H80B 0.9800 . ?
C80A H80C 0.9800 . ?
C80B H80D 0.9800 . ?
C80B H80E 0.9800 . ?
C80B H80F 0.9800 . ?
C81 O1 1.454(15) . ?
C81 H81A 0.9800 . ?
C81 H81B 0.9800 . ?
C81 H81C 0.9800 . ?
N1 Dy1 2.404(6) . ?
N3 Dy1 2.403(6) . ?
N5 Dy1 2.410(7) . ?
N7 Dy1 2.411(6) . ?
N9 Dy1 2.408(7) . ?
N11 Dy1 2.399(7) . ?
N13 Dy1 2.407(7) . ?
N15 Dy1 2.435(7) . ?
O1 H1 0.8400 . ?

loop_
_geom_hbond_atom_site_label_D
_geom_hbond_atom_site_label_H
_geom_hbond_atom_site_label_A
_geom_hbond_distance_DH
_geom_hbond_distance_HA
_geom_hbond_distance_DA
_geom_hbond_angle_DHA
_geom_hbond_site_symmetry_A
O1 H1 N10 0.84 2.14 2.959(8) 165.5 2_554

loop_
_geom_torsion_atom_site_label_1
_geom_torsion_atom_site_label_2
_geom_torsion_atom_site_label_3
_geom_torsion_atom_site_label_4
_geom_torsion
_geom_torsion_site_symmetry_1
_geom_torsion_site_symmetry_2
_geom_torsion_site_symmetry_3
_geom_torsion_site_symmetry_4
_geom_torsion_publ_flag
N8 C1 C2 C3 175.3(9) . . . . ?
N1 C1 C2 C3 -2.9(12) . . . . ?
N8 C1 C2 C5 1(2) . . . . ?
N1 C1 C2 C5 -177.3(11) . . . . ?
C5 C2 C3 C8 -1.9(16) . . . . ?
C1 C2 C3 C8 -177.3(10) . . . . ?
C5 C2 C3 C4 176.3(10) . . . . ?
C1 C2 C3 C4 0.8(11) . . . . ?
C8 C3 C4 N2 3.5(17) . . . . ?
C2 C3 C4 N2 -174.3(8) . . . . ?
C8 C3 C4 N1 179.2(11) . . . . ?
C2 C3 C4 N1 1.5(10) . . . . ?
C3 C2 C5 C6 2.5(17) . . . . ?
C1 C2 C5 C6 176.5(13) . . . . ?
C2 C5 C6 C7 -3(2) . . . . ?
C5 C6 C7 C8 2(2) . . . . ?
C6 C7 C8 C3 -2(2) . . . . ?
C2 C3 C8 C7 1.4(17) . . . . ?
C4 C3 C8 C7 -176.1(12) . . . . ?
N2 C9 C10 C11 173.2(9) . . . . ?
N3 C9 C10 C11 -2.0(11) . . . . ?
N2 C9 C10 C13 -8.5(16) . . . . ?
N3 C9 C10 C13 176.2(10) . . . . ?
C13 C10 C11 C16 -1.5(15) . . . . ?
C9 C10 C11 C16 177.1(8) . . . . ?
C13 C10 C11 C12 180.0(9) . . . . ?
C9 C10 C11 C12 -1.5(10) . . . . ?
C10 C11 C12 N4 -170.0(10) . . . . ?
C16 C11 C12 N4 11.6(15) . . . . ?
C10 C11 C12 N3 4.3(10) . . . . ?
C16 C11 C12 N3 -174.1(8) . . . . ?
C11 C10 C13 C14 0.7(14) . . . . ?
C9 C10 C13 C14 -177.4(9) . . . . ?
C10 C13 C14 C15 0.7(14) . . . . ?
C13 C14 C15 C16 -1.4(15) . . . . ?
C14 C15 C16 C11 0.6(13) . . . . ?
C10 C11 C16 C15 0.8(13) . . . . ?
C12 C11 C16 C15 179.0(9) . . . . ?
N4 C17 C18 C21 -3.0(17) . . . . ?
N5 C17 C18 C21 178.0(9) . . . . ?
N4 C17 C18 C19 175.8(8) . . . . ?
N5 C17 C18 C19 -3.1(11) . . . . ?
C21 C18 C19 C24 3.0(14) . . . . ?
C17 C18 C19 C24 -176.0(9) . . . . ?
C21 C18 C19 C20 -179.0(8) . . . . ?
C17 C18 C19 C20 2.0(10) . . . . ?
C24 C19 C20 N6 1.9(16) . . . . ?
C18 C19 C20 N6 -175.8(8) . . . . ?
C24 C19 C20 N5 177.3(10) . . . . ?
C18 C19 C20 N5 -0.3(10) . . . . ?
C19 C18 C21 C22 -2.2(13) . . . . ?
C17 C18 C21 C22 176.5(11) . . . . ?
C18 C21 C22 C23 0.2(15) . . . . ?
C21 C22 C23 C24 1.1(18) . . . . ?
C18 C19 C24 C23 -1.6(15) . . . . ?
C20 C19 C24 C23 -178.9(11) . . . . ?
C22 C23 C24 C19 -0.4(17) . . . . ?
N6 C25 C26 C27 170.8(10) . . . . ?
N7 C25 C26 C27 -3.5(12) . . . . ?
N6 C25 C26 C29 -10.0(17) . . . . ?
N7 C25 C26 C29 175.7(11) . . . . ?
C29 C26 C27 C32 -2.1(17) . . . . ?
C25 C26 C27 C32 177.2(8) . . . . ?
C29 C26 C27 C28 179.8(10) . . . . ?
C25 C26 C27 C28 -0.9(12) . . . . ?
C26 C27 C28 N8 -174.4(11) . . . . ?
C32 C27 C28 N8 7.6(17) . . . . ?
C26 C27 C28 N7 4.6(11) . . . . ?
C32 C27 C28 N7 -173.3(9) . . . . ?
C27 C26 C29 C30 0.0(17) . . . . ?
C25 C26 C29 C30 -179.1(10) . . . . ?
C26 C29 C30 C31 0.9(19) . . . . ?
C29 C30 C31 C32 0(2) . . . . ?
C30 C31 C32 C27 -3(2) . . . . ?
C26 C27 C32 C31 3.4(16) . . . . ?
C28 C27 C32 C31 -178.8(11) . . . . ?
N16 C33 C34 C35 -177.3(8) . . . . ?
N9 C33 C34 C35 3.8(10) . . . . ?
N16 C33 C34 C37 0.3(15) . . . . ?
N9 C33 C34 C37 -178.5(10) . . . . ?
C37 C34 C35 C40 1.4(13) . . . . ?
C33 C34 C35 C40 179.4(8) . . . . ?
C37 C34 C35 C36 -179.9(9) . . . . ?
C33 C34 C35 C36 -2.0(9) . . . . ?
C34 C35 C36 N10 177.1(8) . . . . ?
C40 C35 C36 N10 -4.5(16) . . . . ?
C34 C35 C36 N9 -0.3(9) . . . . ?
C40 C35 C36 N9 178.0(9) . . . . ?
C35 C34 C37 C38 1.2(14) . . . . ?
C33 C34 C37 C38 -176.2(10) . . . . ?
C34 C37 C38 C39 -4.8(16) . . . . ?
C37 C38 C39 C40 6.0(18) . . . . ?
C38 C39 C40 C35 -3.3(16) . . . . ?
C34 C35 C40 C39 -0.5(14) . . . . ?
C36 C35 C40 C39 -178.7(10) . . . . ?
N10 C41 C42 C43 -169.8(9) . . . . ?
N11 C41 C42 C43 3.4(10) . . . . ?
N10 C41 C42 C45 7.9(16) . . . . ?
N11 C41 C42 C45 -178.9(9) . . . . ?
C45 C42 C43 C48 1.3(13) . . . . ?
C41 C42 C43 C48 179.3(8) . . . . ?
C45 C42 C43 C44 -179.3(8) . . . . ?
C41 C42 C43 C44 -1.2(9) . . . . ?
C42 C43 C44 N12 173.9(8) . . . . ?
C48 C43 C44 N12 -6.7(14) . . . . ?
C42 C43 C44 N11 -1.3(10) . . . . ?
C48 C43 C44 N11 178.0(9) . . . . ?
C43 C42 C45 C46 -0.4(13) . . . . ?
C41 C42 C45 C46 -177.8(10) . . . . ?
C42 C45 C46 C47 0.0(14) . . . . ?
C45 C46 C47 C48 -0.5(15) . . . . ?
C46 C47 C48 C43 1.3(13) . . . . ?
C42 C43 C48 C47 -1.7(12) . . . . ?
C44 C43 C48 C47 179.1(9) . . . . ?
N13 C49 C50 C51 1.8(9) . . . . ?
N12 C49 C50 C51 -176.1(8) . . . . ?
N13 C49 C50 C53 177.4(12) . . . . ?
N12 C49 C50 C53 -0.5(16) . . . . ?
C53 C50 C51 C56 2.1(15) . . . . ?
C49 C50 C51 C56 178.3(8) . . . . ?
C53 C50 C51 C52 -176.1(10) . . . . ?
C49 C50 C51 C52 0.1(10) . . . . ?
C50 C51 C52 N14 172.6(8) . . . . ?
C56 C51 C52 N14 -5.3(17) . . . . ?
C50 C51 C52 N13 -1.9(11) . . . . ?
C56 C51 C52 N13 -179.8(9) . . . . ?
C51 C50 C53 C54 -3.2(17) . . . . ?
C49 C50 C53 C54 -178.2(10) . . . . ?
C50 C53 C54 C55 2.3(17) . . . . ?
C53 C54 C55 C56 -0.2(19) . . . . ?
C54 C55 C56 C51 -1.0(18) . . . . ?
C50 C51 C56 C55 0.1(16) . . . . ?
C52 C51 C56 C55 177.9(11) . . . . ?
N15 C57 C58 C59 0.8(11) . . . . ?
N14 C57 C58 C59 -173.4(9) . . . . ?
N15 C57 C58 C61 -175.5(10) . . . . ?
N14 C57 C58 C61 10.3(17) . . . . ?
C61 C58 C59 C64 -2.3(14) . . . . ?
C57 C58 C59 C64 -179.3(9) . . . . ?
C61 C58 C59 C60 178.0(8) . . . . ?
C57 C58 C59 C60 0.9(10) . . . . ?
C64 C59 C60 N16 -5.4(15) . . . . ?
C58 C59 C60 N16 174.2(9) . . . . ?
C64 C59 C60 N15 178.0(10) . . . . ?
C58 C59 C60 N15 -2.4(10) . . . . ?
C59 C58 C61 C62 1.0(13) . . . . ?
C57 C58 C61 C62 177.0(11) . . . . ?
C58 C61 C62 C63 1.1(15) . . . . ?
C61 C62 C63 C64 -2.1(16) . . . . ?
C62 C63 C64 C59 0.8(14) . . . . ?
C58 C59 C64 C63 1.4(14) . . . . ?
C60 C59 C64 C63 -179.0(9) . . . . ?
N17A C65A C66A C67A -175(2) . . . . ?
N17B C65B C66B C67B -176(2) . . . . ?
C65A C66A C67A C68A -161(2) . . . . ?
C65B C66B C67B C68B 158(2) . . . . ?
N17A C69A C70A C71A 92(2) . . . . ?
N17B C69B C70B C71B -172(2) . . . . ?
C69A C70A C71A C72A 172(2) . . . . ?
C69B C70B C71B C72B -156(3) . . . . ?
N17A C73A C74A C75A 177(2) . . . . ?
N17B C73B C74B C75B 63(4) . . . . ?
C73A C74A C75A C76A 179(2) . . . . ?
C73B C74B C75B C76B -178(2) . . . . ?
N17A C77A C78A C79A -173.5(18) . . . . ?
N17B C77B C78B C79B -160(2) . . . . ?
C77A C78A C79A C80A 176.8(18) . . . . ?
C77B C78B C79B C80B 28(4) . . . . ?
N2 C4 N1 C1 172.1(9) . . . . ?
C3 C4 N1 C1 -3.2(10) . . . . ?
N2 C4 N1 Dy1 -25.5(12) . . . . ?
C3 C4 N1 Dy1 159.2(6) . . . . ?
N8 C1 N1 C4 -174.3(10) . . . . ?
C2 C1 N1 C4 3.8(11) . . . . ?
N8 C1 N1 Dy1 23.5(13) . . . . ?
C2 C1 N1 Dy1 -158.4(7) . . . . ?
N3 C9 N2 C4 -0.2(15) . . . . ?
C10 C9 N2 C4 -174.6(8) . . . . ?
N1 C4 N2 C9 -8.3(14) . . . . ?
C3 C4 N2 C9 166.6(9) . . . . ?
N2 C9 N3 C12 -170.0(9) . . . . ?
C10 C9 N3 C12 5.0(10) . . . . ?
N2 C9 N3 Dy1 40.9(13) . . . . ?
C10 C9 N3 Dy1 -144.2(6) . . . . ?
N4 C12 N3 C9 168.2(11) . . . . ?
C11 C12 N3 C9 -5.6(10) . . . . ?
N4 C12 N3 Dy1 -41.7(13) . . . . ?
C11 C12 N3 Dy1 144.5(6) . . . . ?
N3 C12 N4 C17 2.0(17) . . . . ?
C11 C12 N4 C17 174.7(8) . . . . ?
N5 C17 N4 C12 7.5(15) . . . . ?
C18 C17 N4 C12 -171.3(10) . . . . ?
N4 C17 N5 C20 -176.0(9) . . . . ?
C18 C17 N5 C20 2.9(10) . . . . ?
N4 C17 N5 Dy1 26.1(12) . . . . ?
C18 C17 N5 Dy1 -155.1(7) . . . . ?
N6 C20 N5 C17 173.7(8) . . . . ?
C19 C20 N5 C17 -1.5(9) . . . . ?
N6 C20 N5 Dy1 -28.0(11) . . . . ?
C19 C20 N5 Dy1 156.7(6) . . . . ?
N7 C25 N6 C20 -2.4(15) . . . . ?
C26 C25 N6 C20 -175.7(9) . . . . ?
N5 C20 N6 C25 -6.7(14) . . . . ?
C19 C20 N6 C25 168.0(9) . . . . ?
N6 C25 N7 C28 -167.8(9) . . . . ?
C26 C25 N7 C28 6.3(10) . . . . ?
N6 C25 N7 Dy1 44.6(13) . . . . ?
C26 C25 N7 Dy1 -141.3(6) . . . . ?
N8 C28 N7 C25 172.6(10) . . . . ?
C27 C28 N7 C25 -6.5(9) . . . . ?
N8 C28 N7 Dy1 -39.6(13) . . . . ?
C27 C28 N7 Dy1 141.3(6) . . . . ?
N7 C28 N8 C1 -0.6(16) . . . . ?
C27 C28 N8 C1 178.2(10) . . . . ?
N1 C1 N8 C28 10.0(17) . . . . ?
C2 C1 N8 C28 -167.8(11) . . . . ?
N16 C33 N9 C36 177.4(9) . . . . ?
C34 C33 N9 C36 -3.9(10) . . . . ?
N16 C33 N9 Dy1 -27.9(13) . . . . ?
C34 C33 N9 Dy1 150.8(6) . . . . ?
N10 C36 N9 C33 -174.9(8) . . . . ?
C35 C36 N9 C33 2.6(9) . . . . ?
N10 C36 N9 Dy1 30.8(11) . . . . ?
C35 C36 N9 Dy1 -151.7(6) . . . . ?
N9 C36 N10 C41 4.8(14) . . . . ?
C35 C36 N10 C41 -172.2(9) . . . . ?
N11 C41 N10 C36 2.0(15) . . . . ?
C42 C41 N10 C36 174.0(8) . . . . ?
N12 C44 N11 C41 -171.3(9) . . . . ?
C43 C44 N11 C41 3.4(10) . . . . ?
N12 C44 N11 Dy1 40.6(13) . . . . ?
C43 C44 N11 Dy1 -144.7(6) . . . . ?
N10 C41 N11 C44 168.7(10) . . . . ?
C42 C41 N11 C44 -4.2(10) . . . . ?
N10 C41 N11 Dy1 -43.2(12) . . . . ?
C42 C41 N11 Dy1 143.9(6) . . . . ?
N11 C44 N12 C49 0.0(15) . . . . ?
C43 C44 N12 C49 -174.3(7) . . . . ?
N13 C49 N12 C44 -7.5(13) . . . . ?
C50 C49 N12 C44 169.9(8) . . . . ?
N12 C49 N13 C52 174.9(8) . . . . ?
C50 C49 N13 C52 -2.8(9) . . . . ?
N12 C49 N13 Dy1 -27.1(11) . . . . ?
C50 C49 N13 Dy1 155.2(5) . . . . ?
N14 C52 N13 C49 -171.5(8) . . . . ?
C51 C52 N13 C49 2.9(10) . . . . ?
N14 C52 N13 Dy1 31.0(12) . . . . ?
C51 C52 N13 Dy1 -154.5(6) . . . . ?
N13 C52 N14 C57 5.1(14) . . . . ?
C51 C52 N14 C57 -168.7(10) . . . . ?
N15 C57 N14 C52 1.2(16) . . . . ?
C58 C57 N14 C52 174.2(8) . . . . ?
N14 C57 N15 C60 171.1(10) . . . . ?
C58 C57 N15 C60 -2.4(11) . . . . ?
N14 C57 N15 Dy1 -40.6(14) . . . . ?
C58 C57 N15 Dy1 146.0(6) . . . . ?
N16 C60 N15 C57 -173.5(9) . . . . ?
C59 C60 N15 C57 2.9(10) . . . . ?
N16 C60 N15 Dy1 38.0(12) . . . . ?
C59 C60 N15 Dy1 -145.6(5) . . . . ?
N9 C33 N16 C60 -11.7(15) . . . . ?
C34 C33 N16 C60 169.7(8) . . . . ?
N15 C60 N16 C33 5.4(14) . . . . ?
C59 C60 N16 C33 -170.5(9) . . . . ?
C78A C77A N17A C69A 81(2) . . . . ?
C78A C77A N17A C65A -36(3) . . . . ?
C78A C77A N17A C73A -163.8(19) . . . . ?
C70A C69A N17A C77A 63(2) . . . . ?
C70A C69A N17A C65A -174.4(19) . . . . ?
C70A C69A N17A C73A -54(2) . . . . ?
C66A C65A N17A C77A -54(3) . . . . ?
C66A C65A N17A C69A -171.4(19) . . . . ?
C66A C65A N17A C73A 73(2) . . . . ?
C74A C73A N17A C77A -178.7(19) . . . . ?
C74A C73A N17A C69A -63(2) . . . . ?
C74A C73A N17A C65A 53(2) . . . . ?
C78B C77B N17B C65B -56(3) . . . . ?
C78B C77B N17B C69B 69(3) . . . . ?
C78B C77B N17B C73B -163(3) . . . . ?
C66B C65B N17B C77B -61(3) . . . . ?
C66B C65B N17B C69B 179(2) . . . . ?
C66B C65B N17B C73B 57(2) . . . . ?
C70B C69B N17B C77B 62(2) . . . . ?
C70B C69B N17B C65B -174.1(18) . . . . ?
C70B C69B N17B C73B -64(3) . . . . ?
C74B C73B N17B C77B -164(3) . . . . ?
C74B C73B N17B C65B 80(3) . . . . ?
C74B C73B N17B C69B -40(4) . . . . ?
C44 N11 Dy1 N3 109.2(6) . . . . ?
C41 N11 Dy1 N3 -34.0(7) . . . . ?
C44 N11 Dy1 N1 150.3(6) . . . . ?
C41 N11 Dy1 N1 7.2(9) . . . . ?
C44 N11 Dy1 N13 -47.9(6) . . . . ?
C41 N11 Dy1 N13 169.0(7) . . . . ?
C44 N11 Dy1 N9 -167.1(7) . . . . ?
C41 N11 Dy1 N9 49.8(7) . . . . ?
C44 N11 Dy1 N5 37.2(6) . . . . ?
C41 N11 Dy1 N5 -105.9(7) . . . . ?
C44 N11 Dy1 N7 -3.8(8) . . . . ?
C41 N11 Dy1 N7 -146.9(6) . . . . ?
C44 N11 Dy1 N15 -108.0(6) . . . . ?
C41 N11 Dy1 N15 108.9(7) . . . . ?
C9 N3 Dy1 N11 108.4(7) . . . . ?
C12 N3 Dy1 N11 -37.8(6) . . . . ?
C9 N3 Dy1 N1 -47.4(7) . . . . ?
C12 N3 Dy1 N1 166.4(7) . . . . ?
C9 N3 Dy1 N13 148.3(6) . . . . ?
C12 N3 Dy1 N13 2.1(8) . . . . ?
C9 N3 Dy1 N9 37.8(7) . . . . ?
C12 N3 Dy1 N9 -108.4(6) . . . . ?
C9 N3 Dy1 N5 -167.6(7) . . . . ?
C12 N3 Dy1 N5 46.2(6) . . . . ?
C9 N3 Dy1 N7 -108.2(7) . . . . ?
C12 N3 Dy1 N7 105.6(6) . . . . ?
C9 N3 Dy1 N15 -2.9(9) . . . . ?
C12 N3 Dy1 N15 -149.1(6) . . . . ?
C4 N1 Dy1 N11 -2.9(8) . . . . ?
C1 N1 Dy1 N11 156.3(7) . . . . ?
C4 N1 Dy1 N3 40.8(6) . . . . ?
C1 N1 Dy1 N3 -160.0(7) . . . . ?
C4 N1 Dy1 N13 -153.9(6) . . . . ?
C1 N1 Dy1 N13 5.3(9) . . . . ?
C4 N1 Dy1 N9 -42.7(6) . . . . ?
C1 N1 Dy1 N9 116.5(7) . . . . ?
C4 N1 Dy1 N5 101.3(6) . . . . ?
C1 N1 Dy1 N5 -99.5(7) . . . . ?
C4 N1 Dy1 N7 160.8(7) . . . . ?
C1 N1 Dy1 N7 -40.0(7) . . . . ?
C4 N1 Dy1 N15 -113.4(6) . . . . ?
C1 N1 Dy1 N15 45.7(7) . . . . ?
C49 N13 Dy1 N11 42.1(6) . . . . ?
C52 N13 Dy1 N11 -164.3(7) . . . . ?
C49 N13 Dy1 N3 -0.2(8) . . . . ?
C52 N13 Dy1 N3 153.4(6) . . . . ?
C49 N13 Dy1 N1 -155.4(5) . . . . ?
C52 N13 Dy1 N1 -1.8(9) . . . . ?
C49 N13 Dy1 N9 101.9(6) . . . . ?
C52 N13 Dy1 N9 -104.5(7) . . . . ?
C49 N13 Dy1 N5 -41.8(6) . . . . ?
C52 N13 Dy1 N5 111.8(7) . . . . ?
C49 N13 Dy1 N7 -112.5(6) . . . . ?
C52 N13 Dy1 N7 41.1(7) . . . . ?
C49 N13 Dy1 N15 161.5(7) . . . . ?
C52 N13 Dy1 N15 -44.9(6) . . . . ?
C33 N9 Dy1 N11 165.1(7) . . . . ?
C36 N9 Dy1 N11 -45.2(6) . . . . ?
C33 N9 Dy1 N3 -110.0(7) . . . . ?
C36 N9 Dy1 N3 39.7(6) . . . . ?
C33 N9 Dy1 N1 -38.6(6) . . . . ?
C36 N9 Dy1 N1 111.1(6) . . . . ?
C33 N9 Dy1 N13 104.6(6) . . . . ?
C36 N9 Dy1 N13 -105.7(6) . . . . ?
C33 N9 Dy1 N5 -152.3(6) . . . . ?
C36 N9 Dy1 N5 -2.6(9) . . . . ?
C33 N9 Dy1 N7 2.9(8) . . . . ?
C36 N9 Dy1 N7 152.7(5) . . . . ?
C33 N9 Dy1 N15 44.8(6) . . . . ?
C36 N9 Dy1 N15 -165.4(7) . . . . ?
C17 N5 Dy1 N11 42.4(7) . . . . ?
C20 N5 Dy1 N11 -111.5(7) . . . . ?
C17 N5 Dy1 N3 -42.2(7) . . . . ?
C20 N5 Dy1 N3 163.9(7) . . . . ?
C17 N5 Dy1 N1 -102.3(7) . . . . ?
C20 N5 Dy1 N1 103.7(6) . . . . ?
C17 N5 Dy1 N13 114.1(7) . . . . ?
C20 N5 Dy1 N13 -39.9(6) . . . . ?
C17 N5 Dy1 N9 2.6(10) . . . . ?
C20 N5 Dy1 N9 -151.4(5) . . . . ?
C17 N5 Dy1 N7 -162.7(7) . . . . ?
C20 N5 Dy1 N7 43.3(6) . . . . ?
C17 N5 Dy1 N15 154.0(6) . . . . ?
C20 N5 Dy1 N15 0.0(9) . . . . ?
C25 N7 Dy1 N11 -7.1(8) . . . . ?
C28 N7 Dy1 N11 -150.0(7) . . . . ?
C25 N7 Dy1 N3 -111.0(6) . . . . ?
C28 N7 Dy1 N3 106.1(7) . . . . ?
C25 N7 Dy1 N1 -171.3(7) . . . . ?
C28 N7 Dy1 N1 45.8(7) . . . . ?
C25 N7 Dy1 N13 34.6(6) . . . . ?
C28 N7 Dy1 N13 -108.3(7) . . . . ?
C25 N7 Dy1 N9 144.7(6) . . . . ?
C28 N7 Dy1 N9 1.8(9) . . . . ?
C25 N7 Dy1 N5 -50.8(6) . . . . ?
C28 N7 Dy1 N5 166.3(7) . . . . ?
C25 N7 Dy1 N15 105.5(7) . . . . ?
C28 N7 Dy1 N15 -37.3(7) . . . . ?
C57 N15 Dy1 N11 108.1(8) . . . . ?
C60 N15 Dy1 N11 -107.5(6) . . . . ?
C57 N15 Dy1 N3 -149.6(8) . . . . ?
C60 N15 Dy1 N3 -5.1(8) . . . . ?
C57 N15 Dy1 N1 -107.6(8) . . . . ?
C60 N15 Dy1 N1 36.8(6) . . . . ?
C57 N15 Dy1 N13 47.5(8) . . . . ?
C60 N15 Dy1 N13 -168.0(7) . . . . ?
C57 N15 Dy1 N9 167.1(8) . . . . ?
C60 N15 Dy1 N9 -48.5(6) . . . . ?
C57 N15 Dy1 N5 5.0(10) . . . . ?
C60 N15 Dy1 N5 149.4(6) . . . . ?
C57 N15 Dy1 N7 -35.5(8) . . . . ?
C60 N15 Dy1 N7 108.9(6) . . . . ?
